data_7024449
loop_
_publ_author_name
'Fan, Lin-Lin'
'Guo, Fu-Sheng'
'Yun, Lei'
'Lin, Zhuo-Jia'
'Herchel, Radovan'
'Leng, Ji-Dong'
'Ou, Yong-Cong'
'Tong, Ming-Liang'

_publ_section_title
;
 Chiral transition metal clusters from two enantiomeric schiff base
 ligands. Synthesis, structures, CD spectra and magnetic properties.
;
_journal_issue 7
_journal_name_full 'Dalton transactions (Cambridge, England : 2003)'
_journal_page_first 1771
_journal_page_last 1780
_journal_paper_doi 10.1039/b917091j
_journal_volume 39
_journal_year 2010
_chemical_absolute_configuration R
_chemical_formula_sum 'C51 H61 Br2.125 Mn4 N8.625 Na O15'
_chemical_formula_weight 1447.39
_chemical_name_systematic
;
?
;
_space_group_IT_number 4
_symmetry_cell_setting monoclinic
_symmetry_space_group_name_Hall 'P 2yb'
_symmetry_space_group_name_H-M 'P 1 21 1'
_atom_sites_solution_hydrogens geom
_atom_sites_solution_primary direct
_atom_sites_solution_secondary difmap
_audit_creation_method SHELXL-97
_cell_angle_alpha 90.00
_cell_angle_beta 90.822(2)
_cell_angle_gamma 90.00
_cell_formula_units_Z 4
_cell_length_a 14.0819(3)
_cell_length_b 15.1580(3)
_cell_length_c 26.9984(5)
_cell_measurement_reflns_used 7512
_cell_measurement_temperature 150(2)
_cell_measurement_theta_max 61.3862
_cell_measurement_theta_min 2.9103
_cell_volume 5762.3(2)
_computing_cell_refinement
;
CrysAlis RED, Oxford Diffraction Ltd.,
Version 1.171.31.7 (release 18-10-2006 CrysAlis171 .NET)
(compiled Oct 18 2006,16:28:17)
;
_computing_data_collection
;
CrysAlis CCD, Oxford Diffraction Ltd.,
Version 1.171.31.7 (release 18-10-2006 CrysAlis171 .NET)
(compiled Oct 18 2006,16:28:17)
;
_computing_data_reduction
;
CrysAlis RED, Oxford Diffraction Ltd.,
Version 1.171.31.7 (release 18-10-2006 CrysAlis171 .NET)
(compiled Oct 18 2006,16:28:17)
;
_computing_structure_refinement 'SHELXL-97 (Sheldrick, 1997)'
_computing_structure_solution 'SHELXS-97 (Sheldrick, 1990)'
_diffrn_ambient_temperature 150(2)
_diffrn_measured_fraction_theta_full 0.950
_diffrn_measured_fraction_theta_max 0.950
_diffrn_measurement_device_type 'Gemini S Ultra'
_diffrn_measurement_method '\w and \p scan'
_diffrn_radiation_monochromator graphite
_diffrn_radiation_source 'fine-focus sealed tube'
_diffrn_radiation_type CuK\a
_diffrn_radiation_wavelength 1.54178
_diffrn_reflns_av_R_equivalents 0.0396
_diffrn_reflns_av_sigmaI/netI 0.0778
_diffrn_reflns_limit_h_max 16
_diffrn_reflns_limit_h_min -15
_diffrn_reflns_limit_k_max 17
_diffrn_reflns_limit_k_min -16
_diffrn_reflns_limit_l_max 30
_diffrn_reflns_limit_l_min -29
_diffrn_reflns_number 19383
_diffrn_reflns_theta_full 61.66
_diffrn_reflns_theta_max 61.66
_diffrn_reflns_theta_min 3.34
_exptl_absorpt_coefficient_mu 9.392
_exptl_absorpt_correction_T_max 0.2982
_exptl_absorpt_correction_T_min 0.1785
_exptl_absorpt_correction_type multi-scan
_exptl_absorpt_process_details
;
CrysAlis RED, Oxford Diffraction Ltd.,
Version 1.171.32.29 (release 10-06-2008 CrysAlis171 .NET)
(compiled Jun 10 2008,16:49:55)
Empirical absorption correction using spherical harmonics,
implemented in SCALE3 ABSPACK scaling algorithm.
;
_exptl_crystal_colour 'dark red'
_exptl_crystal_density_diffrn 1.668
_exptl_crystal_density_method 'not measured'
_exptl_crystal_description polyhedral
_exptl_crystal_F_000 2931
_exptl_crystal_size_max 0.28
_exptl_crystal_size_mid 0.23
_exptl_crystal_size_min 0.17
_refine_diff_density_max 2.912
_refine_diff_density_min -2.281
_refine_diff_density_rms 0.165
_refine_ls_abs_structure_details 'Flack H D (1983), Acta Cryst. A39, 876-881'
_refine_ls_abs_structure_Flack 0.030(9)
_refine_ls_extinction_method none
_refine_ls_goodness_of_fit_ref 1.016
_refine_ls_hydrogen_treatment constr
_refine_ls_matrix_type full
_refine_ls_number_parameters 1468
_refine_ls_number_reflns 12483
_refine_ls_number_restraints 159
_refine_ls_restrained_S_all 1.025
_refine_ls_R_factor_all 0.0998
_refine_ls_R_factor_gt 0.0770
_refine_ls_shift/su_max 0.016
_refine_ls_shift/su_mean 0.001
_refine_ls_structure_factor_coef Fsqd
_refine_ls_weighting_details 'calc w=1/[\s^2^(Fo^2^)+(0.1708P)^2^+0.0000P] where P=(Fo^2^+2Fc^2^)/3'
_refine_ls_weighting_scheme calc
_refine_ls_wR_factor_gt 0.2163
_refine_ls_wR_factor_ref 0.2330
_reflns_number_gt 9192
_reflns_number_total 12483
_reflns_threshold_expression >2sigma(I)
_cod_data_source_file b917091j.txt
_cod_data_source_block complex_1R
_cod_depositor_comments
;

2024-04-03
Z value and formula fixed to values more according to usual
chemical conventions.                 miguel
;
_cod_original_formula_sum 'C102 H122 Br4.25 Mn8 N17.25 Na2 O30'
_cod_original_formula_weight 2894.79
_cod_original_formula_units_Z 2
_cod_original_sg_symbol_H-M P2(1)
_cod_database_code 7024449

loop_
_symmetry_equiv_pos_as_xyz
'x, y, z'
'-x, y+1/2, -z'

loop_
_atom_site_label
_atom_site_type_symbol
_atom_site_fract_x
_atom_site_fract_y
_atom_site_fract_z
_atom_site_U_iso_or_equiv
_atom_site_adp_type
_atom_site_occupancy
_atom_site_symmetry_multiplicity
_atom_site_calc_flag
_atom_site_refinement_flags
_atom_site_disorder_assembly
_atom_site_disorder_group
Mn1 Mn 0.81949(15) 1.00139(15) 0.37028(8) 0.0210(5) Uani 1 1 d . . .
Mn2 Mn 0.82047(15) 1.05370(17) 0.25283(8) 0.0249(6) Uani 1 1 d . A .
Mn3 Mn 0.81633(15) 1.20272(17) 0.34113(9) 0.0262(6) Uani 1 1 d . A .
Mn4 Mn 0.59951(15) 1.07989(18) 0.31708(9) 0.0267(6) Uani 1 1 d . A .
Mn5 Mn 0.19729(15) 0.47049(16) 0.15015(8) 0.0214(5) Uani 1 1 d . . .
Mn6 Mn 0.18895(15) 0.67295(16) 0.12866(8) 0.0209(5) Uani 1 1 d . . .
Mn7 Mn 0.19167(15) 0.60712(17) 0.24462(8) 0.0237(6) Uani 1 1 d . . .
Mn8 Mn 0.41294(15) 0.59189(18) 0.17864(8) 0.0256(6) Uani 1 1 d . . .
Br1 Br 0.8306(4) 1.1483(5) 0.4347(2) 0.0165(12) Uani 0.25 1 d PU A 1
N16 N 0.8106(13) 1.1472(16) 0.4215(6) 0.0165(12) Uani 0.75 1 d PDU A 2
N17 N 0.8624(10) 1.1292(12) 0.4513(4) 0.0165(12) Uani 0.75 1 d PDU A 2
N18 N 0.9018(9) 1.1221(10) 0.4896(4) 0.0165(12) Uani 0.75 1 d PDU A 2
Br2 Br 0.64895(12) 0.77583(14) 0.27950(7) 0.0426(5) Uani 1 1 d . . .
Br3 Br 0.35817(14) 0.89453(15) 0.21270(8) 0.0549(6) Uani 1 1 d . . .
Br4 Br 0.3733(2) 1.3527(3) 0.29568(12) 0.0937(10) Uani 1 1 d . . .
Br5 Br 0.64029(19) 0.3198(2) 0.20918(10) 0.0779(8) Uani 1 1 d . . .
Na1 Na 1.0272(3) 1.0871(4) 0.32324(19) 0.0252(13) Uani 1 1 d . A .
Na2 Na -0.0163(3) 0.5767(4) 0.17446(19) 0.0239(12) Uani 1 1 d . . .
O1W O 0.5124(7) 1.1654(10) 0.2650(4) 0.046(3) Uani 1 1 d . . .
O2W O 0.5201(7) 0.9559(9) 0.2960(4) 0.043(3) Uani 1 1 d . . .
O3W O 0.4885(7) 0.7211(8) 0.1948(4) 0.035(3) Uani 1 1 d . . .
O4W O 0.4969(7) 0.5063(9) 0.2339(4) 0.038(3) Uani 1 1 d . . .
O1 O 0.6894(6) 0.9909(7) 0.3619(3) 0.023(2) Uani 1 1 d . A .
O2 O 0.9501(6) 0.9858(7) 0.3752(3) 0.022(2) Uani 1 1 d . A .
O3 O 1.1277(6) 0.9608(8) 0.3522(4) 0.035(3) Uani 1 1 d . . .
O4 O 0.6893(6) 1.0552(8) 0.2534(4) 0.030(3) Uani 1 1 d . . .
O5 O 0.9547(6) 1.0528(7) 0.2466(3) 0.024(2) Uani 1 1 d . . .
O6 O 1.1330(7) 1.1031(8) 0.2503(4) 0.030(2) Uani 1 1 d . . .
O7 O 0.6825(6) 1.1967(8) 0.3345(4) 0.029(2) Uani 1 1 d . . .
O8 O 0.9508(6) 1.2223(7) 0.3435(4) 0.028(2) Uani 1 1 d . . .
O9 O 1.1282(7) 1.1934(8) 0.3655(4) 0.030(3) Uani 1 1 d . . .
O10 O 0.8205(7) 1.2132(9) 0.2454(4) 0.039(3) Uani 1 1 d . . .
H10O H 0.7666 1.2302 0.2345 0.047 Uiso 1 1 d R A .
O11 O 0.8349(6) 1.0854(7) 0.3204(3) 0.022(2) Uani 1 1 d . A .
O12 O 0.3276(6) 0.4763(7) 0.1582(3) 0.024(2) Uani 1 1 d . . .
O13 O 0.0658(7) 0.4488(7) 0.1459(3) 0.025(2) Uani 1 1 d . . .
O14 O -0.1148(6) 0.4690(7) 0.1326(4) 0.026(2) Uani 1 1 d . . .
O15 O 0.3226(6) 0.6772(8) 0.1342(4) 0.027(2) Uani 1 1 d . . .
O16 O 0.0556(6) 0.6870(7) 0.1255(4) 0.023(2) Uani 1 1 d . . .
O17 O -0.1242(6) 0.6935(7) 0.1453(3) 0.026(2) Uani 1 1 d . . .
O18 O 0.3242(6) 0.6127(8) 0.2440(3) 0.030(3) Uani 1 1 d . . .
O19 O 0.0594(6) 0.6023(7) 0.2535(3) 0.025(2) Uani 1 1 d . . .
O20 O -0.1236(6) 0.5672(8) 0.2455(3) 0.027(2) Uani 1 1 d . . .
O21 O 0.1808(6) 0.7639(7) 0.2120(3) 0.023(2) Uani 1 1 d DU . .
H21O H 0.2341 0.7890 0.2169 0.027 Uiso 1 1 d R . .
O22 O 0.1774(6) 0.5834(7) 0.1773(3) 0.020(2) Uani 1 1 d . . .
O23 O 0.8259(6) 0.9079(8) 0.2939(4) 0.031(3) Uani 1 1 d . A .
H23O H 0.7734 0.8812 0.2896 0.038 Uiso 1 1 d R . .
O24 O 0.1907(7) 0.4458(9) 0.2449(4) 0.038(3) Uani 1 1 d . . .
H24O H 0.2432 0.4257 0.2559 0.046 Uiso 1 1 d R . .
N1 N 0.7991(8) 0.9325(10) 0.4309(5) 0.031(3) Uani 1 1 d . A .
N2 N 0.8054(7) 1.0000(8) 0.1873(4) 0.021(3) Uani 1 1 d . . .
N3 N 0.7947(8) 1.3306(9) 0.3556(4) 0.024(3) Uani 1 1 d . . .
N4 N 0.4972(11) 1.1054(12) 0.3751(7) 0.058(5) Uani 1 1 d . . .
N5 N 0.4466(8) 1.0681(8) 0.3949(4) 0.022(3) Uani 1 1 d U A .
N6 N 0.3883(10) 1.0283(12) 0.4175(6) 0.048(4) Uani 1 1 d . . .
N7 N 0.2250(8) 0.3510(9) 0.1233(4) 0.025(3) Uani 1 1 d . . .
N8 N 0.2026(8) 0.7590(8) 0.0747(4) 0.021(3) Uani 1 1 d . . .
N9 N 0.2110(8) 0.6368(8) 0.3171(4) 0.024(3) Uani 1 1 d . . .
N10 N 0.1938(8) 0.5496(9) 0.0735(5) 0.037(2) Uani 1 1 d DU . .
N11 N 0.1428(9) 0.5414(9) 0.0452(5) 0.037(2) Uani 1 1 d D . .
N12 N 0.0789(8) 0.5411(8) 0.0152(5) 0.037(2) Uani 1 1 d D . .
N13 N 0.5183(10) 0.5612(9) 0.1242(5) 0.043(4) Uani 1 1 d . . .
N14 N 0.5690(9) 0.6084(11) 0.1008(5) 0.038(4) Uani 1 1 d . . .
N15 N 0.6180(10) 0.6507(11) 0.0777(6) 0.045(4) Uani 1 1 d . . .
C1 C 0.6973(9) 0.9410(10) 0.4450(5) 0.024(3) Uani 1 1 d . . .
H1 H 0.6882 1.0031 0.4565 0.028 Uiso 1 1 calc R A .
C2 C 0.6450(10) 0.9326(11) 0.3976(6) 0.037(4) Uani 1 1 d . A .
H2A H 0.6474 0.8708 0.3858 0.044 Uiso 1 1 calc R . .
H2B H 0.5776 0.9493 0.4019 0.044 Uiso 1 1 calc R . .
C3 C 0.6631(9) 0.8813(10) 0.4863(5) 0.021(3) Uani 1 1 d . A .
C4 C 0.6691(10) 0.7888(10) 0.4843(5) 0.026(3) Uani 1 1 d . . .
H4 H 0.6993 0.7612 0.4571 0.032 Uiso 1 1 calc R A .
C5 C 0.6329(10) 0.7398(10) 0.5199(6) 0.031(4) Uani 1 1 d . A .
H5 H 0.6374 0.6773 0.5179 0.037 Uiso 1 1 calc R . .
C6 C 0.5870(9) 0.7794(11) 0.5616(5) 0.026(3) Uani 1 1 d . . .
H6 H 0.5611 0.7440 0.5871 0.031 Uiso 1 1 calc R A .
C7 C 0.5815(10) 0.8698(11) 0.5636(5) 0.029(3) Uani 1 1 d . A .
H7 H 0.5524 0.8977 0.5910 0.035 Uiso 1 1 calc R . .
C8 C 0.6179(10) 0.9198(11) 0.5262(5) 0.026(3) Uani 1 1 d . . .
H8 H 0.6121 0.9822 0.5276 0.031 Uiso 1 1 calc R A .
C9 C 0.8651(10) 0.8940(12) 0.4607(5) 0.029(4) Uani 1 1 d . . .
H9 H 0.8459 0.8691 0.4913 0.035 Uiso 1 1 calc R A .
C10 C 0.9652(10) 0.8897(11) 0.4472(5) 0.025(3) Uani 1 1 d . A .
C11 C 1.0005(10) 0.9306(10) 0.4057(6) 0.027(4) Uani 1 1 d . . .
C12 C 1.1026(9) 0.9177(10) 0.3950(5) 0.021(3) Uani 1 1 d . A .
C13 C 1.1559(11) 0.8716(12) 0.4261(5) 0.033(4) Uani 1 1 d . . .
H13 H 1.2217 0.8658 0.4196 0.040 Uiso 1 1 calc R A .
C14 C 1.1208(11) 0.8319(13) 0.4670(6) 0.035(4) Uani 1 1 d . A .
H14 H 1.1612 0.7982 0.4881 0.042 Uiso 1 1 calc R . .
C15 C 1.0243(9) 0.8412(12) 0.4777(5) 0.027(4) Uani 1 1 d . . .
H15 H 0.9994 0.8137 0.5063 0.033 Uiso 1 1 calc R A .
C16 C 1.2216(12) 0.9329(13) 0.3335(7) 0.050(5) Uani 1 1 d . A .
H16A H 1.2223 0.8686 0.3294 0.075 Uiso 1 1 calc R . .
H16B H 1.2714 0.9503 0.3573 0.075 Uiso 1 1 calc R . .
H16C H 1.2331 0.9612 0.3016 0.075 Uiso 1 1 calc R . .
C17 C 0.7038(9) 0.9698(11) 0.1788(5) 0.029(3) Uani 1 1 d . A .
H17 H 0.6945 0.9132 0.1971 0.034 Uiso 1 1 calc R . .
C18 C 0.6457(10) 1.0410(11) 0.2040(5) 0.031(4) Uani 1 1 d U A .
H18A H 0.6469 1.0962 0.1844 0.037 Uiso 1 1 calc R . .
H18B H 0.5789 1.0218 0.2072 0.037 Uiso 1 1 calc R . .
C19 C 0.6721(9) 0.9557(10) 0.1248(5) 0.022(3) Uani 1 1 d . . .
C20 C 0.6206(9) 0.8864(10) 0.1122(5) 0.023(3) Uani 1 1 d . A .
H20 H 0.6064 0.8447 0.1373 0.027 Uiso 1 1 calc R . .
C21 C 0.5855(10) 0.8703(11) 0.0641(5) 0.026(3) Uani 1 1 d . . .
H21 H 0.5456 0.8214 0.0566 0.032 Uiso 1 1 calc R A .
C22 C 0.6131(11) 0.9310(14) 0.0278(6) 0.043(5) Uani 1 1 d . A .
H22 H 0.5937 0.9221 -0.0057 0.051 Uiso 1 1 calc R . .
C23 C 0.6661(11) 1.0010(13) 0.0395(6) 0.037(4) Uani 1 1 d . . .
H23 H 0.6845 1.0408 0.0142 0.045 Uiso 1 1 calc R A .
C24 C 0.6949(11) 1.0168(13) 0.0885(6) 0.040(4) Uani 1 1 d . A .
H24 H 0.7296 1.0685 0.0969 0.048 Uiso 1 1 calc R . .
C25 C 0.8701(10) 0.9792(10) 0.1565(5) 0.025(3) Uani 1 1 d . A .
H25 H 0.8512 0.9466 0.1279 0.030 Uiso 1 1 calc R . .
C26 C 0.9683(10) 1.0011(10) 0.1618(5) 0.026(3) Uani 1 1 d . . .
C27 C 1.0042(10) 1.0394(11) 0.2048(5) 0.026(3) Uani 1 1 d U A .
C28 C 1.1041(10) 1.0649(11) 0.2062(5) 0.028(4) Uani 1 1 d . A .
C29 C 1.1617(11) 1.0464(11) 0.1681(5) 0.029(4) Uani 1 1 d U . .
H29 H 1.2274 1.0606 0.1698 0.035 Uiso 1 1 calc R A .
C30 C 1.1214(10) 1.0046(12) 0.1248(5) 0.032(4) Uani 1 1 d . A .
H30 H 1.1616 0.9894 0.0982 0.039 Uiso 1 1 calc R . .
C31 C 1.0321(10) 0.9875(11) 0.1214(6) 0.030(4) Uani 1 1 d . A .
H31 H 1.0074 0.9649 0.0910 0.036 Uiso 1 1 calc R . .
C32 C 1.2245(11) 1.1441(15) 0.2479(7) 0.047(5) Uani 1 1 d . A .
H32A H 1.2706 1.1018 0.2349 0.070 Uiso 1 1 calc R . .
H32B H 1.2447 1.1629 0.2811 0.070 Uiso 1 1 calc R . .
H32C H 1.2209 1.1955 0.2259 0.070 Uiso 1 1 calc R . .
C33 C 0.6886(9) 1.3516(10) 0.3482(5) 0.023(3) Uani 1 1 d . A .
H33 H 0.6773 1.3638 0.3122 0.027 Uiso 1 1 calc R . .
C34 C 0.6402(10) 1.2680(11) 0.3602(5) 0.023(3) Uani 1 1 d . A .
H34A H 0.6447 1.2572 0.3964 0.028 Uiso 1 1 calc R . .
H34B H 0.5722 1.2722 0.3508 0.028 Uiso 1 1 calc R . .
C35 C 0.6581(9) 1.4317(10) 0.3767(5) 0.023(3) Uani 1 1 d . . .
C36 C 0.6143(10) 1.4986(12) 0.3504(6) 0.037(4) Uani 1 1 d . A .
H36 H 0.6095 1.4965 0.3153 0.044 Uiso 1 1 calc R . .
C37 C 0.5756(11) 1.5729(14) 0.3781(7) 0.046(5) Uani 1 1 d . . .
H37 H 0.5473 1.6215 0.3613 0.055 Uiso 1 1 calc R A .
C38 C 0.5804(11) 1.5713(14) 0.4257(8) 0.050(5) Uani 1 1 d . A .
H38 H 0.5509 1.6180 0.4432 0.059 Uiso 1 1 calc R . .
C39 C 0.6250(12) 1.5074(13) 0.4529(7) 0.044(5) Uani 1 1 d . . .
H39 H 0.6289 1.5115 0.4880 0.053 Uiso 1 1 calc R A .
C40 C 0.6651(11) 1.4349(12) 0.4279(6) 0.037(4) Uani 1 1 d . A .
H40 H 0.6964 1.3892 0.4458 0.044 Uiso 1 1 calc R . .
C41 C 0.8555(10) 1.3876(10) 0.3704(5) 0.026(3) Uani 1 1 d . A .
H41 H 0.8328 1.4452 0.3775 0.032 Uiso 1 1 calc R . .
C42 C 0.9567(10) 1.3715(12) 0.3773(6) 0.033(4) Uani 1 1 d . . .
C43 C 0.9975(10) 1.2845(11) 0.3653(5) 0.026(4) Uani 1 1 d . A .
C44 C 1.0942(9) 1.2722(10) 0.3771(5) 0.020(3) Uani 1 1 d . A .
C45 C 1.1479(10) 1.3406(12) 0.3977(5) 0.028(4) Uani 1 1 d . . .
H45 H 1.2131 1.3316 0.4058 0.033 Uiso 1 1 calc R A .
C46 C 1.1064(11) 1.4209(11) 0.4062(6) 0.031(4) Uani 1 1 d . A .
H46 H 1.1445 1.4675 0.4191 0.037 Uiso 1 1 calc R . .
C47 C 1.0138(12) 1.4361(11) 0.3969(5) 0.032(4) Uani 1 1 d . A .
H47 H 0.9877 1.4924 0.4039 0.038 Uiso 1 1 calc R . .
C48 C 1.2216(9) 1.1697(12) 0.3851(7) 0.035(4) Uani 1 1 d . A .
H48A H 1.2258 1.1855 0.4202 0.053 Uiso 1 1 calc R . .
H48B H 1.2704 1.2016 0.3668 0.053 Uiso 1 1 calc R . .
H48C H 1.2313 1.1061 0.3813 0.053 Uiso 1 1 calc R . .
C49 C 0.8931(15) 1.2666(16) 0.2285(8) 0.060(6) Uani 1 1 d . A .
H49A H 0.8805 1.3279 0.2378 0.089 Uiso 1 1 calc R . .
H49B H 0.8966 1.2619 0.1924 0.089 Uiso 1 1 calc R . .
H49C H 0.9535 1.2476 0.2435 0.089 Uiso 1 1 calc R . .
C50 C 0.3285(9) 0.3412(11) 0.1130(5) 0.029(3) Uani 1 1 d . . .
H50 H 0.3401 0.3729 0.0812 0.035 Uiso 1 1 calc R . .
C51 C 0.3741(9) 0.3946(11) 0.1527(6) 0.029(4) Uani 1 1 d . . .
H51A H 0.3721 0.3617 0.1844 0.034 Uiso 1 1 calc R . .
H51B H 0.4415 0.4049 0.1446 0.034 Uiso 1 1 calc R . .
C52 C 0.3648(9) 0.2495(9) 0.1063(5) 0.021(3) Uani 1 1 d . . .
C53 C 0.3796(10) 0.2164(11) 0.0601(6) 0.034(4) Uani 1 1 d . . .
H53 H 0.3645 0.2513 0.0319 0.040 Uiso 1 1 calc R . .
C54 C 0.4176(11) 0.1297(13) 0.0537(8) 0.055(6) Uani 1 1 d . . .
H54 H 0.4292 0.1069 0.0216 0.066 Uiso 1 1 calc R . .
C55 C 0.4364(11) 0.0813(12) 0.0947(7) 0.042(4) Uani 1 1 d U . .
H55 H 0.4622 0.0238 0.0908 0.050 Uiso 1 1 calc R . .
C56 C 0.4201(11) 0.1111(10) 0.1407(6) 0.035(4) Uani 1 1 d . . .
H56 H 0.4326 0.0747 0.1687 0.042 Uiso 1 1 calc R . .
C57 C 0.3848(12) 0.1961(13) 0.1469(6) 0.041(4) Uani 1 1 d . . .
H57 H 0.3742 0.2179 0.1793 0.049 Uiso 1 1 calc R . .
C58 C 0.1656(9) 0.2909(10) 0.1116(5) 0.025(3) Uani 1 1 d . . .
H58 H 0.1901 0.2355 0.1014 0.030 Uiso 1 1 calc R . .
C59 C 0.0608(9) 0.3009(9) 0.1130(5) 0.021(3) Uani 1 1 d . . .
C60 C 0.0173(9) 0.3773(10) 0.1266(5) 0.021(3) Uani 1 1 d . . .
C61 C -0.0818(11) 0.3841(11) 0.1192(5) 0.029(4) Uani 1 1 d . . .
C62 C -0.1323(9) 0.3185(12) 0.1016(6) 0.028(4) Uani 1 1 d . . .
H62 H -0.1989 0.3259 0.0977 0.034 Uiso 1 1 calc R . .
C63 C -0.0917(10) 0.2375(11) 0.0884(5) 0.029(4) Uani 1 1 d U . .
H63 H -0.1297 0.1904 0.0760 0.035 Uiso 1 1 calc R . .
C64 C 0.0049(11) 0.2288(10) 0.0938(5) 0.028(3) Uani 1 1 d . . .
H64 H 0.0349 0.1751 0.0849 0.034 Uiso 1 1 calc R . .
C65 C -0.2143(9) 0.4838(12) 0.1154(6) 0.033(4) Uani 1 1 d . . .
H65A H -0.2574 0.4483 0.1354 0.049 Uiso 1 1 calc R . .
H65B H -0.2206 0.4665 0.0805 0.049 Uiso 1 1 calc R . .
H65C H -0.2303 0.5464 0.1188 0.049 Uiso 1 1 calc R . .
C66 C 0.3086(9) 0.7865(12) 0.0706(6) 0.035(4) Uani 1 1 d . . .
H66 H 0.3202 0.8385 0.0927 0.042 Uiso 1 1 calc R . .
C67 C 0.3636(9) 0.7095(11) 0.0907(5) 0.027(4) Uani 1 1 d . . .
H67A H 0.3650 0.6620 0.0655 0.033 Uiso 1 1 calc R . .
H67B H 0.4299 0.7278 0.0978 0.033 Uiso 1 1 calc R . .
C68 C 0.3347(9) 0.8120(12) 0.0179(6) 0.030(4) Uani 1 1 d . . .
C69 C 0.3433(12) 0.7488(13) -0.0172(7) 0.049(5) Uani 1 1 d . . .
H69 H 0.3278 0.6893 -0.0097 0.058 Uiso 1 1 calc R . .
C70 C 0.3747(14) 0.7705(17) -0.0642(8) 0.066(6) Uani 1 1 d U . .
H70 H 0.3786 0.7284 -0.0901 0.080 Uiso 1 1 calc R . .
C71 C 0.4016(11) 0.8647(14) -0.0710(7) 0.045(5) Uani 1 1 d U . .
H71 H 0.4289 0.8824 -0.1014 0.055 Uiso 1 1 calc R . .
C72 C 0.3898(13) 0.9205(15) -0.0384(8) 0.054(5) Uani 1 1 d U . .
H72 H 0.4008 0.9807 -0.0462 0.065 Uiso 1 1 calc R . .
C73 C 0.3606(11) 0.8988(13) 0.0097(7) 0.042(4) Uani 1 1 d U . .
H73 H 0.3589 0.9417 0.0353 0.050 Uiso 1 1 calc R . .
C74 C 0.1403(10) 0.7927(11) 0.0469(5) 0.029(4) Uani 1 1 d U . .
H74 H 0.1607 0.8268 0.0195 0.034 Uiso 1 1 calc R . .
C75 C 0.0378(9) 0.7824(10) 0.0542(5) 0.023(3) Uani 1 1 d U . .
C76 C 0.0041(9) 0.7311(9) 0.0942(5) 0.019(3) Uani 1 1 d U . .
C77 C -0.0943(10) 0.7388(10) 0.1032(5) 0.024(3) Uani 1 1 d . . .
C78 C -0.1574(9) 0.7827(11) 0.0719(5) 0.025(3) Uani 1 1 d . . .
H78 H -0.2236 0.7820 0.0782 0.031 Uiso 1 1 calc R . .
C79 C -0.1214(11) 0.8289(10) 0.0298(5) 0.029(4) Uani 1 1 d . . .
H79 H -0.1632 0.8595 0.0079 0.034 Uiso 1 1 calc R . .
C80 C -0.0272(11) 0.8282(10) 0.0219(5) 0.029(4) Uani 1 1 d . . .
H80 H -0.0031 0.8589 -0.0059 0.034 Uiso 1 1 calc R . .
C82 C 0.3125(8) 0.6339(10) 0.3299(5) 0.021(3) Uani 1 1 d . . .
H82 H 0.3285 0.5704 0.3358 0.025 Uiso 1 1 calc R . .
C81 C -0.2123(9) 0.7224(12) 0.1664(5) 0.028(4) Uani 1 1 d . . .
H81A H -0.2187 0.7863 0.1620 0.041 Uiso 1 1 calc R . .
H81B H -0.2126 0.7081 0.2017 0.041 Uiso 1 1 calc R . .
H81C H -0.2654 0.6925 0.1496 0.041 Uiso 1 1 calc R . .
C83 C 0.3637(9) 0.6606(11) 0.2855(5) 0.024(3) Uani 1 1 d U . .
H83A H 0.3566 0.7249 0.2801 0.028 Uiso 1 1 calc R . .
H83B H 0.4322 0.6471 0.2895 0.028 Uiso 1 1 calc R . .
C84 C 0.3412(9) 0.6836(10) 0.3775(4) 0.018(3) Uani 1 1 d U . .
C85 C 0.3855(10) 0.7614(11) 0.3777(6) 0.029(4) Uani 1 1 d . . .
H85 H 0.3999 0.7883 0.3469 0.035 Uiso 1 1 calc R . .
C86 C 0.4112(10) 0.8040(14) 0.4210(6) 0.041(5) Uani 1 1 d . . .
H86 H 0.4408 0.8604 0.4204 0.049 Uiso 1 1 calc R . .
C87 C 0.3923(11) 0.7614(12) 0.4662(6) 0.033(4) Uani 1 1 d . . .
H87 H 0.4118 0.7887 0.4963 0.039 Uiso 1 1 calc R . .
C88 C 0.3467(13) 0.6825(13) 0.4679(5) 0.040(4) Uani 1 1 d . . .
H88 H 0.3337 0.6545 0.4985 0.048 Uiso 1 1 calc R . .
C89 C 0.3202(11) 0.6446(12) 0.4233(5) 0.035(4) Uani 1 1 d . . .
H89 H 0.2865 0.5903 0.4236 0.042 Uiso 1 1 calc R . .
C90 C 0.1423(10) 0.6603(9) 0.3468(5) 0.022(3) Uani 1 1 d . . .
H90 H 0.1615 0.6831 0.3781 0.027 Uiso 1 1 calc R . .
C91 C 0.0424(10) 0.6555(11) 0.3377(5) 0.027(4) Uani 1 1 d . . .
C92 C 0.0048(10) 0.6227(10) 0.2915(5) 0.023(3) Uani 1 1 d . . .
C93 C -0.0930(9) 0.6067(10) 0.2892(5) 0.023(3) Uani 1 1 d . . .
C94 C -0.1509(11) 0.6275(10) 0.3284(5) 0.029(4) Uani 1 1 d . . .
H94 H -0.2170 0.6159 0.3259 0.034 Uiso 1 1 calc R . .
C95 C -0.1140(11) 0.6647(11) 0.3708(6) 0.034(4) Uani 1 1 d . . .
H95 H -0.1545 0.6817 0.3970 0.041 Uiso 1 1 calc R . .
C96 C -0.0164(10) 0.6769(12) 0.3747(5) 0.029(4) Uani 1 1 d . . .
H96 H 0.0096 0.7012 0.4044 0.035 Uiso 1 1 calc R . .
C97 C -0.2119(16) 0.5273(16) 0.2472(7) 0.063(6) Uani 1 1 d . . .
H97A H -0.2119 0.4829 0.2736 0.094 Uiso 1 1 calc R . .
H97B H -0.2261 0.4988 0.2154 0.094 Uiso 1 1 calc R . .
H97C H -0.2604 0.5719 0.2539 0.094 Uiso 1 1 calc R . .
C98 C 0.1120(13) 0.8270(13) 0.2208(8) 0.079(7) Uani 1 1 d DU . .
H98A H 0.0845 0.8171 0.2534 0.119 Uiso 1 1 calc R . .
H98B H 0.0620 0.8229 0.1953 0.119 Uiso 1 1 calc R . .
H98C H 0.1408 0.8858 0.2198 0.119 Uiso 1 1 calc R . .
C99 C 0.8982(11) 0.8594(10) 0.2816(5) 0.033(4) Uani 1 1 d U . .
H99A H 0.9152 0.8721 0.2473 0.049 Uiso 1 1 calc R A .
H99B H 0.8814 0.7969 0.2847 0.049 Uiso 1 1 calc R . .
H99C H 0.9523 0.8727 0.3036 0.049 Uiso 1 1 calc R . .
C100 C 0.1170(14) 0.3980(17) 0.2641(7) 0.061(6) Uani 1 1 d . . .
H10A H 0.0644 0.3959 0.2400 0.092 Uiso 1 1 calc R . .
H10B H 0.0955 0.4261 0.2947 0.092 Uiso 1 1 calc R . .
H10C H 0.1386 0.3379 0.2715 0.092 Uiso 1 1 calc R . .
C101 C 1.134(3) 1.0710(16) 0.4943(14) 0.152(15) Uani 1 1 d DU . .
H10D H 1.1660 1.0504 0.5247 0.229 Uiso 1 1 calc R . .
H10E H 1.1785 1.0681 0.4667 0.229 Uiso 1 1 calc R . .
H10F H 1.0791 1.0335 0.4871 0.229 Uiso 1 1 calc R . .
O25 O 1.1034(14) 1.1604(14) 0.5009(7) 0.098(6) Uani 1 1 d DU . .
O26 O -0.1222(9) 0.5000(8) -0.0012(5) 0.050(3) Uani 1 1 d . . .
C102 C -0.1663(15) 0.5850(13) 0.0000(7) 0.061(5) Uani 1 1 d . . .
H10G H -0.2145 0.5859 0.0258 0.091 Uiso 1 1 calc R . .
H10H H -0.1963 0.5974 -0.0322 0.091 Uiso 1 1 calc R . .
H10I H -0.1181 0.6301 0.0072 0.091 Uiso 1 1 calc R . .

loop_
_atom_site_aniso_label
_atom_site_aniso_U_11
_atom_site_aniso_U_22
_atom_site_aniso_U_33
_atom_site_aniso_U_23
_atom_site_aniso_U_13
_atom_site_aniso_U_12
Mn1 0.0213(11) 0.0230(13) 0.0189(12) 0.0003(10) 0.0047(9) -0.0006(10)
Mn2 0.0221(11) 0.0329(15) 0.0197(12) -0.0097(11) 0.0026(9) 0.0026(11)
Mn3 0.0218(12) 0.0258(14) 0.0310(13) -0.0056(11) 0.0025(10) 0.0006(11)
Mn4 0.0213(11) 0.0324(14) 0.0264(13) -0.0084(11) 0.0042(10) 0.0010(11)
Mn5 0.0191(11) 0.0198(12) 0.0253(13) -0.0022(10) 0.0015(9) 0.0027(10)
Mn6 0.0206(11) 0.0213(12) 0.0209(12) -0.0005(10) 0.0045(9) -0.0026(10)
Mn7 0.0200(11) 0.0343(15) 0.0168(12) -0.0047(10) 0.0044(9) -0.0016(11)
Mn8 0.0222(11) 0.0320(14) 0.0228(13) -0.0066(11) 0.0083(9) -0.0011(11)
Br1 0.019(3) 0.025(2) 0.006(3) 0.000(2) -0.0041(19) -0.001(2)
N16 0.019(3) 0.025(2) 0.006(3) 0.000(2) -0.0041(19) -0.001(2)
N17 0.019(3) 0.025(2) 0.006(3) 0.000(2) -0.0041(19) -0.001(2)
N18 0.019(3) 0.025(2) 0.006(3) 0.000(2) -0.0041(19) -0.001(2)
Br2 0.0348(9) 0.0461(11) 0.0467(11) -0.0105(9) 0.0004(8) -0.0057(9)
Br3 0.0527(12) 0.0472(13) 0.0648(14) -0.0050(11) -0.0001(10) -0.0038(10)
Br4 0.0826(18) 0.105(3) 0.094(2) 0.0024(18) 0.0006(15) 0.0132(18)
Br5 0.0838(17) 0.0707(18) 0.0791(17) 0.0011(14) -0.0048(13) 0.0073(15)
Na1 0.025(3) 0.028(3) 0.023(3) 0.000(3) 0.005(2) 0.001(3)
Na2 0.025(3) 0.026(3) 0.021(3) -0.005(2) 0.000(2) -0.004(3)
O1W 0.033(6) 0.069(10) 0.036(7) -0.011(7) -0.007(5) 0.011(6)
O2W 0.026(5) 0.046(8) 0.057(7) -0.013(6) -0.005(5) -0.006(6)
O3W 0.048(6) 0.028(6) 0.030(6) -0.002(5) 0.005(5) -0.002(5)
O4W 0.036(6) 0.055(8) 0.023(6) -0.004(5) -0.003(4) -0.006(6)
O1 0.025(5) 0.029(6) 0.016(5) 0.003(4) 0.005(4) -0.010(5)
O2 0.016(4) 0.028(6) 0.021(5) 0.004(4) 0.001(4) 0.002(5)
O3 0.017(5) 0.040(7) 0.050(7) -0.005(6) 0.022(5) 0.001(5)
O4 0.023(5) 0.040(7) 0.026(6) -0.016(5) -0.006(4) 0.005(5)
O5 0.017(4) 0.039(6) 0.014(5) -0.003(4) 0.000(4) -0.004(4)
O6 0.027(5) 0.030(6) 0.032(6) -0.007(5) 0.006(4) -0.009(5)
O7 0.025(5) 0.032(6) 0.031(6) -0.004(5) 0.002(4) -0.001(5)
O8 0.021(5) 0.028(6) 0.034(6) -0.007(5) -0.004(4) -0.006(5)
O9 0.028(5) 0.031(6) 0.031(6) -0.003(5) -0.001(4) 0.004(5)
O10 0.036(6) 0.052(8) 0.029(6) -0.012(6) -0.001(5) 0.016(6)
O11 0.026(5) 0.030(6) 0.009(5) -0.002(4) 0.006(4) 0.011(5)
O12 0.030(5) 0.017(5) 0.025(5) 0.000(4) 0.008(4) 0.011(5)
O13 0.028(5) 0.021(5) 0.026(5) -0.011(4) 0.003(4) 0.000(4)
O14 0.017(5) 0.021(6) 0.040(6) -0.010(5) -0.004(4) 0.000(4)
O15 0.022(5) 0.034(6) 0.026(6) -0.005(5) 0.006(4) 0.006(5)
O16 0.023(5) 0.013(5) 0.034(6) 0.007(5) 0.005(4) 0.002(4)
O17 0.020(5) 0.033(6) 0.025(5) 0.006(5) 0.001(4) 0.007(5)
O18 0.017(5) 0.054(8) 0.019(5) 0.001(5) 0.001(4) -0.001(5)
O19 0.025(5) 0.032(6) 0.018(5) -0.003(4) 0.003(4) -0.004(5)
O20 0.021(5) 0.050(7) 0.010(5) 0.005(5) 0.005(4) -0.007(5)
O21 0.022(3) 0.026(3) 0.020(3) 0.0035(19) -0.0037(19) -0.0082(19)
O22 0.023(4) 0.020(5) 0.018(5) -0.005(4) 0.004(4) 0.005(4)
O23 0.016(5) 0.047(7) 0.030(6) -0.001(5) -0.002(4) -0.018(5)
O24 0.024(5) 0.064(8) 0.026(6) -0.010(6) -0.005(4) 0.025(6)
N1 0.025(6) 0.039(8) 0.028(7) -0.007(6) 0.008(5) -0.004(6)
N2 0.011(5) 0.033(7) 0.020(6) 0.002(5) 0.000(4) -0.001(5)
N3 0.022(6) 0.032(7) 0.018(6) -0.004(5) 0.000(5) 0.009(6)
N4 0.058(10) 0.039(10) 0.078(12) -0.017(9) 0.028(9) -0.001(9)
N5 0.026(5) 0.017(6) 0.024(6) -0.004(5) 0.010(5) 0.011(5)
N6 0.043(8) 0.055(11) 0.047(9) 0.019(8) 0.005(7) -0.005(8)
N7 0.024(6) 0.033(7) 0.019(6) 0.004(5) 0.005(5) 0.008(6)
N8 0.027(6) 0.021(6) 0.015(6) 0.004(5) 0.006(5) -0.005(5)
N9 0.025(6) 0.023(6) 0.023(6) -0.012(5) -0.002(5) 0.011(5)
N10 0.033(5) 0.014(3) 0.065(6) 0.011(4) 0.038(3) 0.007(4)
N11 0.033(5) 0.014(3) 0.065(6) 0.011(4) 0.038(3) 0.007(4)
N12 0.033(5) 0.014(3) 0.065(6) 0.011(4) 0.038(3) 0.007(4)
N13 0.057(9) 0.020(8) 0.054(9) -0.024(7) 0.023(8) -0.003(7)
N14 0.034(7) 0.048(10) 0.033(8) -0.014(8) 0.000(6) 0.005(8)
N15 0.045(8) 0.038(9) 0.054(10) 0.003(8) 0.026(8) -0.014(8)
C1 0.024(7) 0.028(8) 0.019(7) 0.004(6) 0.014(6) -0.002(6)
C2 0.014(7) 0.032(9) 0.065(12) 0.005(8) 0.013(7) -0.002(7)
C3 0.017(7) 0.020(8) 0.026(8) 0.000(6) -0.002(6) -0.006(6)
C4 0.034(8) 0.028(9) 0.017(7) -0.009(7) -0.001(6) 0.002(7)
C5 0.037(8) 0.017(7) 0.038(9) 0.000(7) -0.020(7) 0.005(7)
C6 0.020(7) 0.036(9) 0.023(8) 0.001(7) 0.000(6) -0.002(7)
C7 0.027(8) 0.038(10) 0.023(8) -0.014(7) 0.007(6) -0.001(7)
C8 0.027(7) 0.030(8) 0.021(8) 0.009(6) 0.001(6) 0.010(7)
C9 0.024(7) 0.038(9) 0.026(8) 0.002(7) -0.001(6) -0.004(7)
C10 0.026(7) 0.035(9) 0.013(7) 0.008(7) -0.002(6) 0.008(7)
C11 0.028(8) 0.021(8) 0.033(9) -0.008(7) 0.016(7) -0.007(7)
C12 0.020(7) 0.025(8) 0.019(8) -0.007(6) 0.003(6) -0.010(6)
C13 0.041(9) 0.034(9) 0.024(8) -0.005(7) -0.005(7) -0.001(8)
C14 0.035(9) 0.048(11) 0.022(8) 0.001(8) 0.012(7) 0.004(8)
C15 0.019(7) 0.040(10) 0.022(8) -0.007(7) 0.006(6) 0.006(7)
C16 0.046(10) 0.042(11) 0.062(12) -0.004(9) 0.036(9) 0.016(9)
C17 0.024(7) 0.042(9) 0.019(7) -0.007(7) -0.001(6) -0.005(7)
C18 0.030(6) 0.038(7) 0.025(7) -0.016(6) -0.010(5) -0.001(6)
C19 0.016(6) 0.035(9) 0.017(7) 0.000(6) 0.006(5) 0.004(7)
C20 0.014(6) 0.018(7) 0.035(8) -0.003(7) 0.005(6) 0.004(6)
C21 0.023(7) 0.026(9) 0.030(9) 0.002(7) -0.005(6) 0.004(7)
C22 0.024(8) 0.073(14) 0.032(9) -0.024(10) -0.011(7) 0.030(9)
C23 0.030(8) 0.050(11) 0.032(9) -0.009(8) -0.004(7) 0.013(8)
C24 0.035(8) 0.043(10) 0.043(10) -0.012(8) -0.013(7) -0.012(8)
C25 0.039(8) 0.025(8) 0.012(7) 0.001(6) 0.000(6) -0.015(7)
C26 0.035(8) 0.022(8) 0.020(8) -0.001(6) 0.005(6) 0.007(7)
C27 0.026(6) 0.033(7) 0.019(6) -0.004(6) 0.008(5) 0.000(6)
C28 0.040(8) 0.031(9) 0.013(7) -0.007(6) 0.005(6) 0.010(7)
C29 0.033(6) 0.032(7) 0.023(7) 0.012(6) 0.014(6) 0.004(6)
C30 0.037(9) 0.046(11) 0.015(8) -0.006(7) 0.013(6) -0.013(8)
C31 0.034(9) 0.026(8) 0.030(9) -0.006(7) 0.009(6) 0.002(7)
C32 0.027(8) 0.069(14) 0.045(11) -0.013(10) 0.005(7) -0.014(9)
C33 0.018(6) 0.038(8) 0.012(7) -0.012(6) -0.007(5) 0.007(6)
C34 0.027(7) 0.029(8) 0.014(7) 0.007(6) 0.004(6) 0.000(7)
C35 0.019(7) 0.028(8) 0.021(7) -0.002(6) 0.001(6) -0.002(6)
C36 0.031(8) 0.049(12) 0.030(9) 0.005(8) -0.005(7) -0.018(8)
C37 0.042(9) 0.054(12) 0.042(11) -0.034(9) 0.005(8) -0.003(9)
C38 0.033(9) 0.039(11) 0.077(15) -0.014(11) 0.012(9) -0.006(9)
C39 0.047(10) 0.046(11) 0.040(10) -0.025(9) 0.008(8) -0.014(9)
C40 0.034(8) 0.036(9) 0.042(10) -0.013(8) 0.011(7) -0.005(7)
C41 0.029(8) 0.020(8) 0.030(8) -0.005(6) 0.013(6) -0.009(7)
C42 0.027(8) 0.032(10) 0.041(10) 0.010(8) 0.007(7) -0.001(7)
C43 0.034(8) 0.028(9) 0.017(7) 0.010(7) 0.009(6) 0.024(7)
C44 0.029(7) 0.025(8) 0.006(6) -0.006(6) 0.003(5) -0.004(7)
C45 0.025(7) 0.038(10) 0.021(8) 0.005(7) 0.004(6) -0.014(7)
C46 0.034(9) 0.029(9) 0.031(9) -0.005(7) 0.010(7) -0.006(7)
C47 0.054(11) 0.025(9) 0.016(8) -0.003(7) 0.004(7) -0.003(8)
C48 0.013(7) 0.030(9) 0.063(11) -0.001(8) -0.005(7) 0.010(7)
C49 0.078(14) 0.050(13) 0.051(12) -0.015(11) 0.015(10) 0.004(12)
C50 0.024(7) 0.039(9) 0.025(8) 0.004(7) 0.000(6) -0.004(7)
C51 0.011(6) 0.032(9) 0.043(9) 0.000(7) 0.001(6) -0.004(6)
C52 0.026(7) 0.011(7) 0.028(8) -0.003(6) 0.020(6) -0.003(6)
C53 0.037(8) 0.030(9) 0.034(9) 0.009(7) -0.008(7) -0.005(8)
C54 0.029(9) 0.049(13) 0.088(15) -0.053(12) 0.000(9) 0.004(8)
C55 0.032(7) 0.031(7) 0.062(9) 0.008(7) 0.004(6) 0.013(6)
C56 0.045(9) 0.013(7) 0.047(10) 0.000(7) -0.006(8) 0.003(7)
C57 0.045(10) 0.041(11) 0.038(10) 0.001(8) 0.030(8) 0.014(8)
C58 0.025(7) 0.022(8) 0.027(8) -0.005(6) 0.002(6) 0.000(7)
C59 0.019(7) 0.007(7) 0.037(8) 0.001(6) -0.006(6) -0.008(6)
C60 0.017(7) 0.021(8) 0.026(8) -0.008(6) 0.005(6) 0.000(6)
C61 0.037(9) 0.023(8) 0.026(8) -0.006(7) 0.004(6) 0.020(7)
C62 0.014(7) 0.039(10) 0.032(9) 0.002(8) -0.005(6) -0.015(7)
C63 0.030(7) 0.030(7) 0.027(7) -0.018(6) -0.007(6) 0.000(6)
C64 0.042(9) 0.018(8) 0.025(8) -0.004(6) -0.003(6) -0.005(7)
C65 0.020(7) 0.047(10) 0.031(9) -0.010(8) -0.009(6) 0.013(8)
C66 0.015(7) 0.056(11) 0.034(9) 0.020(8) 0.012(6) -0.004(7)
C67 0.018(7) 0.046(10) 0.019(7) 0.018(7) 0.007(6) 0.002(7)
C68 0.016(7) 0.047(11) 0.028(8) 0.014(8) 0.005(6) -0.006(7)
C69 0.051(11) 0.043(11) 0.052(12) 0.009(9) 0.020(9) 0.021(9)
C70 0.057(8) 0.078(10) 0.064(9) 0.010(8) 0.009(7) 0.024(8)
C71 0.027(7) 0.057(9) 0.053(8) 0.031(7) 0.019(6) -0.006(7)
C72 0.051(8) 0.045(9) 0.066(9) 0.025(8) -0.005(7) -0.021(7)
C73 0.040(7) 0.038(8) 0.048(8) 0.029(7) -0.003(6) -0.008(7)
C74 0.033(7) 0.032(7) 0.021(6) -0.006(6) 0.004(6) 0.000(6)
C75 0.022(6) 0.020(6) 0.026(6) 0.001(6) 0.005(5) -0.007(6)
C76 0.027(6) 0.015(6) 0.014(6) -0.001(5) 0.009(5) -0.008(5)
C77 0.034(8) 0.014(7) 0.025(8) -0.005(6) 0.011(6) 0.004(6)
C78 0.009(6) 0.029(8) 0.037(9) 0.002(7) -0.002(6) 0.010(6)
C79 0.046(9) 0.018(8) 0.021(8) 0.001(6) 0.003(7) 0.012(7)
C80 0.055(10) 0.015(8) 0.016(8) 0.003(6) 0.005(7) -0.007(8)
C82 0.011(6) 0.031(8) 0.020(7) -0.019(6) 0.000(5) 0.006(6)
C81 0.019(7) 0.048(10) 0.015(7) -0.001(7) -0.001(5) 0.000(7)
C83 0.018(6) 0.039(7) 0.014(6) 0.002(5) 0.001(5) 0.000(6)
C84 0.023(6) 0.023(6) 0.007(5) 0.004(5) -0.004(5) 0.004(5)
C85 0.028(8) 0.031(9) 0.028(8) 0.001(7) -0.001(6) 0.003(7)
C86 0.016(7) 0.063(13) 0.043(10) -0.017(9) -0.003(7) 0.010(8)
C87 0.040(9) 0.035(10) 0.022(9) -0.015(7) -0.001(7) 0.013(8)
C88 0.070(11) 0.039(10) 0.010(7) 0.006(7) -0.005(7) 0.010(9)
C89 0.048(9) 0.035(9) 0.022(8) 0.000(7) -0.004(7) -0.002(8)
C90 0.033(8) 0.018(8) 0.014(7) -0.008(6) -0.008(6) -0.006(6)
C91 0.023(7) 0.033(9) 0.025(8) -0.008(7) -0.001(6) 0.004(7)
C92 0.040(8) 0.019(8) 0.010(7) 0.004(6) 0.009(6) 0.001(7)
C93 0.016(7) 0.024(8) 0.029(8) 0.001(7) 0.004(6) -0.006(6)
C94 0.035(8) 0.023(8) 0.029(9) -0.007(7) 0.008(7) -0.004(7)
C95 0.042(9) 0.027(9) 0.033(9) 0.004(7) 0.014(7) 0.013(8)
C96 0.029(8) 0.041(10) 0.016(8) -0.001(7) 0.005(6) -0.001(7)
C97 0.102(16) 0.062(15) 0.025(10) 0.000(9) 0.021(10) -0.042(13)
C98 0.084(10) 0.091(11) 0.063(10) 0.002(9) -0.007(8) -0.030(9)
C99 0.050(7) 0.022(6) 0.026(7) -0.004(5) 0.005(6) -0.013(6)
C100 0.057(12) 0.076(16) 0.051(12) 0.024(12) 0.006(10) 0.017(12)
C101 0.158(17) 0.146(18) 0.154(17) -0.001(10) 0.010(10) 0.005(10)
O25 0.120(9) 0.085(10) 0.090(9) 0.004(8) 0.010(8) 0.010(8)
O26 0.062(8) 0.037(7) 0.052(8) 0.002(6) 0.008(6) 0.008(6)
C102 0.083(14) 0.039(11) 0.061(13) -0.016(10) 0.020(11) 0.017(11)

loop_
_atom_type_symbol
_atom_type_description
_atom_type_scat_dispersion_real
_atom_type_scat_dispersion_imag
_atom_type_scat_source
C C 0.0181 0.0091 'International Tables Vol C Tables 4.2.6.8 and 6.1.1.4'
H H 0.0000 0.0000 'International Tables Vol C Tables 4.2.6.8 and 6.1.1.4'
N N 0.0311 0.0180 'International Tables Vol C Tables 4.2.6.8 and 6.1.1.4'
O O 0.0492 0.0322 'International Tables Vol C Tables 4.2.6.8 and 6.1.1.4'
Na Na 0.1353 0.1239 'International Tables Vol C Tables 4.2.6.8 and 6.1.1.4'
Mn Mn -0.5299 2.8052 'International Tables Vol C Tables 4.2.6.8 and 6.1.1.4'
Br Br -0.6763 1.2805 'International Tables Vol C Tables 4.2.6.8 and 6.1.1.4'

loop_
_geom_angle_atom_site_label_1
_geom_angle_atom_site_label_2
_geom_angle_atom_site_label_3
_geom_angle
O1 Mn1 O2 167.4(5)
O1 Mn1 O11 95.5(4)
O2 Mn1 O11 90.7(4)
O1 Mn1 N1 84.2(5)
O2 Mn1 N1 91.7(5)
O11 Mn1 N1 169.1(5)
O1 Mn1 O23 84.2(4)
O2 Mn1 O23 86.5(4)
O11 Mn1 O23 77.7(4)
N1 Mn1 O23 113.1(5)
O1 Mn1 N16 94.7(5)
O2 Mn1 N16 97.2(5)
O11 Mn1 N16 79.2(5)
N1 Mn1 N16 90.0(6)
O23 Mn1 N16 156.6(5)
O1 Mn1 Br1 100.9(3)
O2 Mn1 Br1 90.6(4)
O11 Mn1 Br1 84.3(3)
N1 Mn1 Br1 85.0(4)
O23 Mn1 Br1 161.7(3)
N16 Mn1 Br1 8.3(3)
O1 Mn1 Mn3 92.4(3)
O2 Mn1 Mn3 98.7(3)
O11 Mn1 Mn3 33.0(3)
N1 Mn1 Mn3 136.1(4)
O23 Mn1 Mn3 110.1(3)
N16 Mn1 Mn3 46.5(4)
Br1 Mn1 Mn3 52.51(15)
O1 Mn1 Mn2 85.4(3)
O2 Mn1 Mn2 94.7(3)
O11 Mn1 Mn2 29.9(3)
N1 Mn1 Mn2 159.9(4)
O23 Mn1 Mn2 48.5(3)
N16 Mn1 Mn2 108.0(4)
Br1 Mn1 Mn2 113.84(16)
Mn3 Mn1 Mn2 61.52(8)
O1 Mn1 Na1 146.0(3)
O2 Mn1 Na1 39.8(3)
O11 Mn1 Na1 51.1(3)
N1 Mn1 Na1 129.8(4)
O23 Mn1 Na1 82.5(2)
N16 Mn1 Na1 85.6(5)
Br1 Mn1 Na1 83.69(17)
Mn3 Mn1 Na1 63.47(12)
Mn2 Mn1 Na1 62.44(10)
O1 Mn1 Mn4 30.0(3)
O2 Mn1 Mn4 156.4(3)
O11 Mn1 Mn4 66.1(3)
N1 Mn1 Mn4 111.9(4)
O23 Mn1 Mn4 84.2(2)
N16 Mn1 Mn4 83.3(3)
Br1 Mn1 Mn4 91.41(14)
Mn3 Mn1 Mn4 64.61(7)
Mn2 Mn1 Mn4 63.14(7)
Na1 Mn1 Mn4 117.18(12)
O4 Mn2 O11 94.7(4)
O4 Mn2 O5 175.4(4)
O11 Mn2 O5 89.7(4)
O4 Mn2 N2 85.3(4)
O11 Mn2 N2 170.1(5)
O5 Mn2 N2 90.7(4)
O4 Mn2 O10 89.4(5)
O11 Mn2 O10 80.1(4)
O5 Mn2 O10 89.9(4)
N2 Mn2 O10 109.8(4)
O4 Mn2 O23 91.8(4)
O11 Mn2 O23 78.0(4)
O5 Mn2 O23 90.5(4)
N2 Mn2 O23 92.1(4)
O10 Mn2 O23 158.1(4)
O4 Mn2 Mn1 88.7(3)
O11 Mn2 Mn1 29.4(3)
O5 Mn2 Mn1 95.9(3)
N2 Mn2 Mn1 140.8(4)
O10 Mn2 Mn1 108.8(3)
O23 Mn2 Mn1 49.4(2)
O4 Mn2 Mn3 87.6(3)
O11 Mn2 Mn3 29.5(3)
O5 Mn2 Mn3 95.6(3)
N2 Mn2 Mn3 160.0(4)
O10 Mn2 Mn3 51.3(3)
O23 Mn2 Mn3 106.8(3)
Mn1 Mn2 Mn3 57.49(7)
O4 Mn2 Na1 145.1(3)
O11 Mn2 Na1 50.3(3)
O5 Mn2 Na1 39.3(3)
N2 Mn2 Na1 129.2(3)
O10 Mn2 Na1 84.2(3)
O23 Mn2 Na1 82.3(2)
Mn1 Mn2 Na1 61.45(10)
Mn3 Mn2 Na1 61.86(11)
O4 Mn2 Mn4 29.0(3)
O11 Mn2 Mn4 65.8(3)
O5 Mn2 Mn4 155.5(3)
N2 Mn2 Mn4 113.4(3)
O10 Mn2 Mn4 86.1(3)
O23 Mn2 Mn4 84.5(2)
Mn1 Mn2 Mn4 62.89(7)
Mn3 Mn2 Mn4 63.31(7)
Na1 Mn2 Mn4 116.14(11)
O11 Mn3 O7 93.9(4)
O11 Mn3 O8 90.8(4)
O7 Mn3 O8 173.0(5)
O11 Mn3 N3 173.9(4)
O7 Mn3 N3 84.9(5)
O8 Mn3 N3 89.8(5)
O11 Mn3 N16 86.7(6)
O7 Mn3 N16 91.3(5)
O8 Mn3 N16 94.1(6)
N3 Mn3 N16 99.3(7)
O11 Mn3 O10 75.9(4)
O7 Mn3 O10 86.9(4)
O8 Mn3 O10 89.3(4)
N3 Mn3 O10 98.1(4)
N16 Mn3 O10 162.3(7)
O11 Mn3 Br1 88.9(3)
O7 Mn3 Br1 97.8(3)
O8 Mn3 Br1 87.4(3)
N3 Mn3 Br1 97.2(4)
N16 Mn3 Br1 7.0(6)
O10 Mn3 Br1 164.4(3)
O11 Mn3 Mn1 32.7(3)
O7 Mn3 Mn1 89.3(4)
O8 Mn3 Mn1 97.5(3)
N3 Mn3 Mn1 153.0(3)
N16 Mn3 Mn1 54.4(6)
O10 Mn3 Mn1 107.9(3)
Br1 Mn3 Mn1 57.48(16)
O11 Mn3 Mn2 29.7(3)
O7 Mn3 Mn2 85.8(3)
O8 Mn3 Mn2 95.9(3)
N3 Mn3 Mn2 144.2(3)
N16 Mn3 Mn2 115.4(6)
O10 Mn3 Mn2 47.0(3)
Br1 Mn3 Mn2 118.26(18)
Mn1 Mn3 Mn2 60.99(8)
O11 Mn3 Na1 50.4(3)
O7 Mn3 Na1 144.2(4)
O8 Mn3 Na1 40.5(3)
N3 Mn3 Na1 130.3(3)
N16 Mn3 Na1 89.4(5)
O10 Mn3 Na1 82.0(3)
Br1 Mn3 Na1 85.58(18)
Mn1 Mn3 Na1 62.56(11)
Mn2 Mn3 Na1 61.97(11)
O11 Mn3 Mn4 65.3(3)
O7 Mn3 Mn4 28.8(4)
O8 Mn3 Mn4 156.1(3)
N3 Mn3 Mn4 113.7(3)
N16 Mn3 Mn4 86.6(5)
O10 Mn3 Mn4 83.3(3)
Br1 Mn3 Mn4 93.59(15)
Mn1 Mn3 Mn4 63.67(7)
Mn2 Mn3 Mn4 62.66(7)
Na1 Mn3 Mn4 115.69(13)
O7 Mn4 N4 93.4(5)
O7 Mn4 O4 89.7(4)
N4 Mn4 O4 173.9(5)
O7 Mn4 O1 94.4(4)
N4 Mn4 O1 95.4(6)
O4 Mn4 O1 89.6(4)
O7 Mn4 O2W 176.7(4)
N4 Mn4 O2W 89.9(6)
O4 Mn4 O2W 87.1(4)
O1 Mn4 O2W 84.7(4)
O7 Mn4 O1W 87.3(5)
N4 Mn4 O1W 89.3(6)
O4 Mn4 O1W 85.6(4)
O1 Mn4 O1W 174.9(4)
O2W Mn4 O1W 93.3(5)
O7 Mn4 Mn1 74.1(3)
N4 Mn4 Mn1 110.3(5)
O4 Mn4 Mn1 75.7(3)
O1 Mn4 Mn1 24.9(2)
O2W Mn4 Mn1 104.3(3)
O1W Mn4 Mn1 153.4(3)
O7 Mn4 Mn2 74.3(3)
N4 Mn4 Mn2 161.8(5)
O4 Mn4 Mn2 24.2(2)
O1 Mn4 Mn2 72.8(2)
O2W Mn4 Mn2 102.4(3)
O1W Mn4 Mn2 103.2(3)
Mn1 Mn4 Mn2 53.97(6)
O7 Mn4 Mn3 24.9(3)
N4 Mn4 Mn3 110.1(5)
O4 Mn4 Mn3 74.5(3)
O1 Mn4 Mn3 74.9(3)
O2W Mn4 Mn3 152.4(3)
O1W Mn4 Mn3 105.4(4)
Mn1 Mn4 Mn3 51.73(6)
Mn2 Mn4 Mn3 54.03(6)
O12 Mn5 O13 172.0(5)
O12 Mn5 O22 93.6(4)
O13 Mn5 O22 91.8(4)
O12 Mn5 N7 83.5(5)
O13 Mn5 N7 90.9(4)
O22 Mn5 N7 177.0(4)
O12 Mn5 N10 94.9(4)
O13 Mn5 N10 91.6(4)
O22 Mn5 N10 83.1(4)
N7 Mn5 N10 98.2(5)
O12 Mn5 O24 86.6(4)
O13 Mn5 O24 89.2(4)
O22 Mn5 O24 74.9(4)
N7 Mn5 O24 103.8(4)
N10 Mn5 O24 158.0(4)
O12 Mn5 Mn6 90.5(3)
O13 Mn5 Mn6 97.2(3)
O22 Mn5 Mn6 34.4(3)
N7 Mn5 Mn6 146.3(3)
N10 Mn5 Mn6 49.2(3)
O24 Mn5 Mn6 108.9(3)
O12 Mn5 Mn7 85.0(3)
O13 Mn5 Mn7 97.1(3)
O22 Mn5 Mn7 28.4(3)
N7 Mn5 Mn7 149.6(3)
N10 Mn5 Mn7 110.8(3)
O24 Mn5 Mn7 47.4(3)
Mn6 Mn5 Mn7 61.58(7)
O12 Mn5 Na2 144.6(3)
O13 Mn5 Na2 40.6(3)
O22 Mn5 Na2 51.2(3)
N7 Mn5 Na2 131.5(3)
N10 Mn5 Na2 85.7(3)
O24 Mn5 Na2 80.6(2)
Mn6 Mn5 Na2 63.30(11)
Mn7 Mn5 Na2 62.10(10)
O12 Mn5 Mn8 28.7(3)
O13 Mn5 Mn8 157.3(3)
O22 Mn5 Mn8 65.5(3)
N7 Mn5 Mn8 111.8(3)
N10 Mn5 Mn8 86.3(3)
O24 Mn5 Mn8 84.6(3)
Mn6 Mn5 Mn8 64.53(7)
Mn7 Mn5 Mn8 62.92(6)
Na2 Mn5 Mn8 116.66(12)
O15 Mn6 O16 171.3(5)
O15 Mn6 O22 93.7(4)
O16 Mn6 O22 90.9(4)
O15 Mn6 N8 85.9(5)
O16 Mn6 N8 90.0(4)
O22 Mn6 N8 175.8(5)
O15 Mn6 N10 92.2(4)
O16 Mn6 N10 95.6(4)
O22 Mn6 N10 82.8(4)
N8 Mn6 N10 93.1(5)
O15 Mn6 O21 88.3(4)
O16 Mn6 O21 85.7(4)
O22 Mn6 O21 77.2(4)
N8 Mn6 O21 106.9(4)
N10 Mn6 O21 160.0(4)
O15 Mn6 Mn5 89.1(4)
O16 Mn6 Mn5 98.8(3)
O22 Mn6 Mn5 34.1(3)
N8 Mn6 Mn5 141.7(4)
N10 Mn6 Mn5 49.2(3)
O21 Mn6 Mn5 110.9(2)
O15 Mn6 Mn7 86.4(3)
O16 Mn6 Mn7 94.3(3)
O22 Mn6 Mn7 28.7(3)
N8 Mn6 Mn7 155.1(4)
N10 Mn6 Mn7 110.8(3)
O21 Mn6 Mn7 49.2(2)
Mn5 Mn6 Mn7 61.64(7)
O15 Mn6 Na2 145.0(3)
O16 Mn6 Na2 40.0(3)
O22 Mn6 Na2 51.3(3)
N8 Mn6 Na2 129.2(3)
N10 Mn6 Na2 85.7(3)
O21 Mn6 Na2 82.5(2)
Mn5 Mn6 Na2 63.36(11)
Mn7 Mn6 Na2 62.13(10)
O15 Mn6 Mn8 28.5(3)
O16 Mn6 Mn8 155.9(3)
O22 Mn6 Mn8 65.4(3)
N8 Mn6 Mn8 114.0(3)
N10 Mn6 Mn8 86.2(3)
O21 Mn6 Mn8 84.7(2)
Mn5 Mn6 Mn8 64.41(7)
Mn7 Mn6 Mn8 62.90(6)
Na2 Mn6 Mn8 116.61(12)
O22 Mn7 O18 95.4(4)
O22 Mn7 O19 91.4(4)
O18 Mn7 O19 173.2(4)
O22 Mn7 N9 177.7(5)
O18 Mn7 N9 83.0(4)
O19 Mn7 N9 90.3(4)
O22 Mn7 O24 79.0(4)
O18 Mn7 O24 92.9(5)
O19 Mn7 O24 87.4(4)
N9 Mn7 O24 102.8(4)
O22 Mn7 O21 80.6(4)
O18 Mn7 O21 90.6(4)
O19 Mn7 O21 91.5(4)
N9 Mn7 O21 97.7(4)
O24 Mn7 O21 159.5(3)
O22 Mn7 Mn6 29.4(3)
O18 Mn7 Mn6 88.6(3)
O19 Mn7 Mn6 97.8(3)
N9 Mn7 Mn6 148.6(4)
O24 Mn7 Mn6 107.8(3)
O21 Mn7 Mn6 52.1(2)
O22 Mn7 Mn5 28.8(3)
O18 Mn7 Mn5 89.2(3)
O19 Mn7 Mn5 96.3(3)
N9 Mn7 Mn5 152.4(4)
O24 Mn7 Mn5 51.1(2)
O21 Mn7 Mn5 108.8(2)
Mn6 Mn7 Mn5 56.78(7)
O22 Mn7 Na2 50.7(3)
O18 Mn7 Na2 146.1(3)
O19 Mn7 Na2 40.7(3)
N9 Mn7 Na2 130.8(3)
O24 Mn7 Na2 82.2(3)
O21 Mn7 Na2 83.7(2)
Mn6 Mn7 Na2 61.67(10)
Mn5 Mn7 Na2 61.69(10)
O22 Mn7 Mn8 65.7(3)
O18 Mn7 Mn8 29.7(3)
O19 Mn7 Mn8 157.0(3)
N9 Mn7 Mn8 112.7(3)
O24 Mn7 Mn8 86.7(3)
O21 Mn7 Mn8 86.4(2)
Mn6 Mn7 Mn8 63.17(7)
Mn5 Mn7 Mn8 63.09(7)
Na2 Mn7 Mn8 116.46(11)
N13 Mn8 O15 99.0(5)
N13 Mn8 O12 92.1(4)
O15 Mn8 O12 91.3(4)
N13 Mn8 O18 169.5(5)
O15 Mn8 O18 91.3(4)
O12 Mn8 O18 90.0(4)
N13 Mn8 O3W 89.6(5)
O15 Mn8 O3W 82.0(4)
O12 Mn8 O3W 173.3(4)
O18 Mn8 O3W 89.5(4)
N13 Mn8 O4W 88.2(5)
O15 Mn8 O4W 172.8(4)
O12 Mn8 O4W 89.3(4)
O18 Mn8 O4W 81.5(4)
O3W Mn8 O4W 97.3(4)
N13 Mn8 Mn7 162.9(4)
O15 Mn8 Mn7 74.4(2)
O12 Mn8 Mn7 72.6(2)
O18 Mn8 Mn7 24.9(2)
O3W Mn8 Mn7 104.8(3)
O4W Mn8 Mn7 99.0(3)
N13 Mn8 Mn5 109.2(4)
O15 Mn8 Mn5 72.6(3)
O12 Mn8 Mn5 23.8(2)
O18 Mn8 Mn5 76.1(3)
O3W Mn8 Mn5 150.3(3)
O4W Mn8 Mn5 105.9(3)
Mn7 Mn8 Mn5 53.98(6)
N13 Mn8 Mn6 115.0(4)
O15 Mn8 Mn6 24.6(3)
O12 Mn8 Mn6 72.9(3)
O18 Mn8 Mn6 75.5(3)
O3W Mn8 Mn6 100.5(3)
O4W Mn8 Mn6 150.6(3)
Mn7 Mn8 Mn6 53.93(6)
Mn5 Mn8 Mn6 51.06(6)
Mn3 Br1 Mn1 70.01(15)
N17 N16 Mn3 137.0(18)
N17 N16 Mn1 98.0(16)
Mn3 N16 Mn1 79.0(6)
N16 N17 N18 163(2)
O5 Na1 O2 100.5(4)
O5 Na1 O8 101.6(4)
O2 Na1 O8 102.2(4)
O5 Na1 O9 143.7(4)
O2 Na1 O9 115.2(4)
O8 Na1 O9 65.4(4)
O5 Na1 O6 65.4(3)
O2 Na1 O6 144.8(4)
O8 Na1 O6 112.0(4)
O9 Na1 O6 87.4(4)
O5 Na1 O3 110.0(4)
O2 Na1 O3 65.0(3)
O8 Na1 O3 147.4(4)
O9 Na1 O3 92.1(4)
O6 Na1 O3 88.8(4)
O5 Na1 O11 63.4(3)
O2 Na1 O11 62.7(3)
O8 Na1 O11 63.9(3)
O9 Na1 O11 126.8(4)
O6 Na1 O11 125.9(4)
O3 Na1 O11 124.2(4)
O5 Na1 Mn1 83.2(3)
O2 Na1 Mn1 30.3(2)
O8 Na1 Mn1 81.5(3)
O9 Na1 Mn1 124.8(3)
O6 Na1 Mn1 147.4(3)
O3 Na1 Mn1 94.3(3)
O11 Na1 Mn1 32.4(2)
O5 Na1 Mn3 82.8(3)
O2 Na1 Mn3 81.1(3)
O8 Na1 Mn3 31.5(2)
O9 Na1 Mn3 95.5(3)
O6 Na1 Mn3 125.4(3)
O3 Na1 Mn3 145.2(3)
O11 Na1 Mn3 32.4(2)
Mn1 Na1 Mn3 53.97(9)
O5 Na1 Mn2 30.8(2)
O2 Na1 Mn2 80.9(3)
O8 Na1 Mn2 82.8(3)
O9 Na1 Mn2 146.3(3)
O6 Na1 Mn2 95.0(3)
O3 Na1 Mn2 121.5(3)
O11 Na1 Mn2 32.59(19)
Mn1 Na1 Mn2 56.12(10)
Mn3 Na1 Mn2 56.18(10)
O16 Na2 O13 100.4(4)
O16 Na2 O19 101.2(4)
O13 Na2 O19 101.9(4)
O16 Na2 O14 117.7(4)
O13 Na2 O14 65.0(3)
O19 Na2 O14 140.3(4)
O16 Na2 O17 65.1(3)
O13 Na2 O17 141.4(4)
O19 Na2 O17 115.6(4)
O14 Na2 O17 89.4(4)
O16 Na2 O20 138.4(4)
O13 Na2 O20 120.6(4)
O19 Na2 O20 65.6(3)
O14 Na2 O20 88.3(4)
O17 Na2 O20 84.7(4)
O16 Na2 O22 63.5(3)
O13 Na2 O22 63.3(3)
O19 Na2 O22 62.5(3)
O14 Na2 O22 127.3(4)
O17 Na2 O22 126.6(4)
O20 Na2 O22 127.2(3)
O16 Na2 Mn6 30.9(2)
O13 Na2 Mn6 79.5(3)
O19 Na2 Mn6 83.6(3)
O14 Na2 Mn6 126.3(3)
O17 Na2 Mn6 95.6(3)
O20 Na2 Mn6 145.4(3)
O22 Na2 Mn6 32.8(2)
O16 Na2 Mn5 81.0(3)
O13 Na2 Mn5 30.8(2)
O19 Na2 Mn5 82.5(3)
O14 Na2 Mn5 95.2(3)
O17 Na2 Mn5 143.6(3)
O20 Na2 Mn5 131.4(3)
O22 Na2 Mn5 32.5(2)
Mn6 Na2 Mn5 53.34(9)
O16 Na2 Mn7 81.2(3)
O13 Na2 Mn7 82.9(3)
O19 Na2 Mn7 30.7(2)
O14 Na2 Mn7 144.6(3)
O17 Na2 Mn7 126.0(3)
O20 Na2 Mn7 96.0(3)
O22 Na2 Mn7 31.87(19)
Mn6 Na2 Mn7 56.20(9)
Mn5 Na2 Mn7 56.21(9)
C2 O1 Mn1 113.9(9)
C2 O1 Mn4 119.2(8)
Mn1 O1 Mn4 125.1(5)
C11 O2 Mn1 128.7(8)
C11 O2 Na1 121.3(8)
Mn1 O2 Na1 109.8(5)
C12 O3 C16 113.0(13)
C12 O3 Na1 118.3(8)
C16 O3 Na1 128.0(10)
C18 O4 Mn2 113.2(8)
C18 O4 Mn4 119.9(8)
Mn2 O4 Mn4 126.9(5)
C27 O5 Mn2 126.9(8)
C27 O5 Na1 123.1(8)
Mn2 O5 Na1 109.8(4)
C28 O6 C32 113.4(11)
C28 O6 Na1 117.9(8)
C32 O6 Na1 128.7(9)
C34 O7 Mn3 109.9(9)
C34 O7 Mn4 120.0(8)
Mn3 O7 Mn4 126.3(6)
C43 O8 Mn3 128.9(9)
C43 O8 Na1 120.4(8)
Mn3 O8 Na1 108.0(5)
C44 O9 C48 117.7(12)
C44 O9 Na1 119.9(8)
C48 O9 Na1 121.8(9)
C49 O10 Mn2 127.6(11)
C49 O10 Mn3 113.0(10)
Mn2 O10 Mn3 81.7(4)
C49 O10 H10O 111.7
Mn2 O10 H10O 109.2
Mn3 O10 H10O 109.3
Mn1 O11 Mn3 114.3(4)
Mn1 O11 Mn2 120.6(6)
Mn3 O11 Mn2 120.8(5)
Mn1 O11 Na1 96.5(4)
Mn3 O11 Na1 97.2(4)
Mn2 O11 Na1 97.1(3)
C51 O12 Mn5 114.1(9)
C51 O12 Mn8 118.3(8)
Mn5 O12 Mn8 127.5(5)
C60 O13 Mn5 130.0(8)
C60 O13 Na2 121.3(8)
Mn5 O13 Na2 108.6(5)
C61 O14 C65 111.5(11)
C61 O14 Na2 123.1(8)
C65 O14 Na2 125.3(9)
C67 O15 Mn6 111.6(8)
C67 O15 Mn8 115.2(8)
Mn6 O15 Mn8 126.9(5)
C76 O16 Mn6 129.4(8)
C76 O16 Na2 119.4(8)
Mn6 O16 Na2 109.1(5)
C77 O17 C81 116.2(11)
C77 O17 Na2 115.0(8)
C81 O17 Na2 128.8(9)
C83 O18 Mn7 113.0(8)
C83 O18 Mn8 118.6(7)
Mn7 O18 Mn8 125.4(5)
C92 O19 Mn7 132.5(9)
C92 O19 Na2 118.0(8)
Mn7 O19 Na2 108.6(4)
C97 O20 C93 115.3(11)
C97 O20 Na2 127.9(9)
C93 O20 Na2 116.8(7)
C98 O21 Mn7 128.8(11)
C98 O21 Mn6 123.0(11)
Mn7 O21 Mn6 78.7(3)
C98 O21 H21O 106.4
Mn7 O21 H21O 108.5
Mn6 O21 H21O 108.5
Mn7 O22 Mn5 122.7(5)
Mn7 O22 Mn6 121.9(5)
Mn5 O22 Mn6 111.5(4)
Mn7 O22 Na2 97.4(3)
Mn5 O22 Na2 96.3(4)
Mn6 O22 Na2 95.9(4)
C99 O23 Mn2 114.2(9)
C99 O23 Mn1 124.6(9)
Mn2 O23 Mn1 82.1(4)
C99 O23 H23O 112.2
Mn2 O23 H23O 110.1
Mn1 O23 H23O 109.9
C100 O24 Mn7 122.2(12)
C100 O24 Mn5 119.3(11)
Mn7 O24 Mn5 81.5(4)
C100 O24 H24O 109.7
Mn7 O24 H24O 110.7
Mn5 O24 H24O 110.8
C9 N1 C1 122.7(12)
C9 N1 Mn1 128.1(10)
C1 N1 Mn1 108.5(9)
C25 N2 C17 120.3(11)
C25 N2 Mn2 128.4(9)
C17 N2 Mn2 110.7(8)
C41 N3 C33 123.1(12)
C41 N3 Mn3 127.8(10)
C33 N3 Mn3 109.0(8)
N5 N4 Mn4 136.5(14)
N4 N5 N6 178.2(17)
C58 N7 C50 121.4(13)
C58 N7 Mn5 127.6(10)
C50 N7 Mn5 110.8(9)
C74 N8 C66 120.7(12)
C74 N8 Mn6 129.7(10)
C66 N8 Mn6 109.6(8)
C90 N9 C82 125.9(11)
C90 N9 Mn7 124.1(9)
C82 N9 Mn7 109.9(7)
N11 N10 Mn5 125.3(12)
N11 N10 Mn6 121.4(12)
Mn5 N10 Mn6 81.6(4)
N10 N11 N12 171.8(17)
N14 N13 Mn8 130.7(11)
N15 N14 N13 177.6(18)
C2 C1 N1 104.0(10)
C2 C1 C3 115.2(12)
N1 C1 C3 116.7(12)
C2 C1 H1 106.8
N1 C1 H1 106.8
C3 C1 H1 106.8
O1 C2 C1 108.0(12)
O1 C2 H2A 110.1
C1 C2 H2A 110.1
O1 C2 H2B 110.1
C1 C2 H2B 110.1
H2A C2 H2B 108.4
C8 C3 C4 118.5(14)
C8 C3 C1 118.2(14)
C4 C3 C1 123.1(13)
C5 C4 C3 120.5(14)
C5 C4 H4 119.7
C3 C4 H4 119.7
C4 C5 C6 121.1(15)
C4 C5 H5 119.4
C6 C5 H5 119.4
C7 C6 C5 118.2(14)
C7 C6 H6 120.9
C5 C6 H6 120.9
C8 C7 C6 120.1(14)
C8 C7 H7 119.9
C6 C7 H7 119.9
C7 C8 C3 121.4(15)
C7 C8 H8 119.3
C3 C8 H8 119.3
N1 C9 C10 121.8(13)
N1 C9 H9 119.1
C10 C9 H9 119.1
C15 C10 C11 120.3(13)
C15 C10 C9 116.9(13)
C11 C10 C9 122.8(14)
O2 C11 C10 125.1(12)
O2 C11 C12 117.4(12)
C10 C11 C12 117.4(14)
C13 C12 O3 129.4(13)
C13 C12 C11 119.4(14)
O3 C12 C11 111.2(13)
C12 C13 C14 122.8(15)
C12 C13 H13 118.6
C14 C13 H13 118.6
C13 C14 C15 119.3(16)
C13 C14 H14 120.3
C15 C14 H14 120.3
C10 C15 C14 120.7(15)
C10 C15 H15 119.6
C14 C15 H15 119.6
O3 C16 H16A 109.5
O3 C16 H16B 109.5
H16A C16 H16B 109.5
O3 C16 H16C 109.5
H16A C16 H16C 109.5
H16B C16 H16C 109.5
N2 C17 C18 103.3(11)
N2 C17 C19 116.6(11)
C18 C17 C19 112.0(12)
N2 C17 H17 108.2
C18 C17 H17 108.2
C19 C17 H17 108.2
O4 C18 C17 106.8(11)
O4 C18 H18A 110.4
C17 C18 H18A 110.4
O4 C18 H18B 110.4
C17 C18 H18B 110.4
H18A C18 H18B 108.6
C20 C19 C24 118.9(14)
C20 C19 C17 120.5(13)
C24 C19 C17 120.6(14)
C19 C20 C21 124.2(15)
C19 C20 H20 117.9
C21 C20 H20 117.9
C22 C21 C20 115.7(15)
C22 C21 H21 122.1
C20 C21 H21 122.1
C23 C22 C21 121.1(16)
C23 C22 H22 119.5
C21 C22 H22 119.5
C22 C23 C24 120.9(18)
C22 C23 H23 119.5
C24 C23 H23 119.5
C19 C24 C23 119.1(16)
C19 C24 H24 120.5
C23 C24 H24 120.5
N2 C25 C26 125.0(13)
N2 C25 H25 117.5
C26 C25 H25 117.5
C27 C26 C25 121.5(12)
C27 C26 C31 118.1(14)
C25 C26 C31 120.4(13)
O5 C27 C26 125.2(13)
O5 C27 C28 116.5(12)
C26 C27 C28 118.2(12)
C29 C28 O6 124.9(14)
C29 C28 C27 121.0(14)
O6 C28 C27 114.0(11)
C28 C29 C30 118.5(14)
C28 C29 H29 120.7
C30 C29 H29 120.7
C31 C30 C29 121.4(13)
C31 C30 H30 119.3
C29 C30 H30 119.3
C30 C31 C26 122.6(15)
C30 C31 H31 118.7
C26 C31 H31 118.7
O6 C32 H32A 109.5
O6 C32 H32B 109.5
H32A C32 H32B 109.5
O6 C32 H32C 109.5
H32A C32 H32C 109.5
H32B C32 H32C 109.5
C34 C33 C35 116.4(11)
C34 C33 N3 104.1(11)
C35 C33 N3 112.7(10)
C34 C33 H33 107.8
C35 C33 H33 107.8
N3 C33 H33 107.8
O7 C34 C33 110.4(10)
O7 C34 H34A 109.6
C33 C34 H34A 109.6
O7 C34 H34B 109.6
C33 C34 H34B 109.6
H34A C34 H34B 108.1
C36 C35 C40 120.8(15)
C36 C35 C33 117.4(13)
C40 C35 C33 121.5(14)
C35 C36 C37 118.1(15)
C35 C36 H36 120.9
C37 C36 H36 120.9
C38 C37 C36 119(2)
C38 C37 H37 120.6
C36 C37 H37 120.6
C37 C38 C39 124.7(19)
C37 C38 H38 117.7
C39 C38 H38 117.7
C38 C39 C40 118.7(17)
C38 C39 H39 120.7
C40 C39 H39 120.7
C35 C40 C39 118.8(17)
C35 C40 H40 120.6
C39 C40 H40 120.6
N3 C41 C42 125.3(15)
N3 C41 H41 117.4
C42 C41 H41 117.4
C47 C42 C41 119.9(16)
C47 C42 C43 119.7(14)
C41 C42 C43 120.3(15)
O8 C43 C44 119.6(13)
O8 C43 C42 123.8(13)
C44 C43 C42 116.5(15)
O9 C44 C45 124.6(13)
O9 C44 C43 114.7(13)
C45 C44 C43 120.7(14)
C46 C45 C44 119.7(14)
C46 C45 H45 120.1
C44 C45 H45 120.1
C47 C46 C45 122.4(16)
C47 C46 H46 118.8
C45 C46 H46 118.8
C46 C47 C42 120.9(16)
C46 C47 H47 119.6
C42 C47 H47 119.6
O9 C48 H48A 109.5
O9 C48 H48B 109.5
H48A C48 H48B 109.5
O9 C48 H48C 109.5
H48A C48 H48C 109.5
H48B C48 H48C 109.5
O10 C49 H49A 109.5
O10 C49 H49B 109.5
H49A C49 H49B 109.5
O10 C49 H49C 109.5
H49A C49 H49C 109.5
H49B C49 H49C 109.5
C51 C50 C52 116.7(13)
C51 C50 N7 102.9(11)
C52 C50 N7 116.9(12)
C51 C50 H50 106.5
C52 C50 H50 106.5
N7 C50 H50 106.5
O12 C51 C50 111.0(12)
O12 C51 H51A 109.4
C50 C51 H51A 109.4
O12 C51 H51B 109.4
C50 C51 H51B 109.4
H51A C51 H51B 108.0
C53 C52 C57 118.4(14)
C53 C52 C50 120.7(14)
C57 C52 C50 120.9(13)
C52 C53 C54 120.8(16)
C52 C53 H53 119.6
C54 C53 H53 119.6
C55 C54 C53 118.0(17)
C55 C54 H54 121.0
C53 C54 H54 121.0
C56 C55 C54 122.6(17)
C56 C55 H55 118.7
C54 C55 H55 118.7
C55 C56 C57 119.1(16)
C55 C56 H56 120.4
C57 C56 H56 120.4
C52 C57 C56 121.0(15)
C52 C57 H57 119.5
C56 C57 H57 119.5
N7 C58 C59 124.7(13)
N7 C58 H58 117.6
C59 C58 H58 117.6
C60 C59 C64 119.7(12)
C60 C59 C58 123.1(12)
C64 C59 C58 116.9(13)
C59 C60 O13 123.1(11)
C59 C60 C61 118.2(13)
O13 C60 C61 118.7(12)
C62 C61 C60 121.8(14)
C62 C61 O14 127.3(13)
C60 C61 O14 110.9(13)
C61 C62 C63 122.5(13)
C61 C62 H62 118.7
C63 C62 H62 118.7
C64 C63 C62 117.6(14)
C64 C63 H63 121.2
C62 C63 H63 121.2
C63 C64 C59 120.1(14)
C63 C64 H64 119.9
C59 C64 H64 119.9
O14 C65 H65A 109.5
O14 C65 H65B 109.5
H65A C65 H65B 109.5
O14 C65 H65C 109.5
H65A C65 H65C 109.5
H65B C65 H65C 109.5
C67 C66 C68 113.9(13)
C67 C66 N8 104.9(12)
C68 C66 N8 112.3(11)
C67 C66 H66 108.5
C68 C66 H66 108.5
N8 C66 H66 108.5
O15 C67 C66 110.9(11)
O15 C67 H67A 109.5
C66 C67 H67A 109.5
O15 C67 H67B 109.5
C66 C67 H67B 109.5
H67A C67 H67B 108.0
C69 C68 C73 122.3(16)
C69 C68 C66 120.0(17)
C73 C68 C66 117.2(17)
C68 C69 C70 120(2)
C68 C69 H69 119.9
C70 C69 H69 119.9
C69 C70 C71 115(2)
C69 C70 H70 122.4
C71 C70 H70 122.4
C72 C71 C70 122.2(17)
C72 C71 H71 118.9
C70 C71 H71 118.9
C71 C72 C73 123(2)
C71 C72 H72 118.6
C73 C72 H72 118.6
C68 C73 C72 116.8(19)
C68 C73 H73 121.6
C72 C73 H73 121.6
N8 C74 C75 123.8(14)
N8 C74 H74 118.1
C75 C74 H74 118.1
C76 C75 C80 120.6(12)
C76 C75 C74 120.1(13)
C80 C75 C74 119.2(13)
O16 C76 C77 118.0(12)
O16 C76 C75 126.3(12)
C77 C76 C75 115.2(13)
C78 C77 O17 122.3(12)
C78 C77 C76 123.6(13)
O17 C77 C76 114.0(13)
C77 C78 C79 119.2(12)
C77 C78 H78 120.4
C79 C78 H78 120.4
C80 C79 C78 118.8(14)
C80 C79 H79 120.6
C78 C79 H79 120.6
C79 C80 C75 122.0(14)
C79 C80 H80 119.0
C75 C80 H80 119.0
C83 C82 N9 106.7(10)
C83 C82 C84 114.9(11)
N9 C82 C84 115.2(10)
C83 C82 H82 106.5
N9 C82 H82 106.5
C84 C82 H82 106.5
O17 C81 H81A 109.5
O17 C81 H81B 109.5
H81A C81 H81B 109.5
O17 C81 H81C 109.5
H81A C81 H81C 109.5
H81B C81 H81C 109.5
O18 C83 C82 108.0(11)
O18 C83 H83A 110.1
C82 C83 H83A 110.1
O18 C83 H83B 110.1
C82 C83 H83B 110.1
H83A C83 H83B 108.4
C85 C84 C89 118.3(14)
C85 C84 C82 123.6(12)
C89 C84 C82 118.2(13)
C84 C85 C86 122.2(16)
C84 C85 H85 118.9
C86 C85 H85 118.9
C85 C86 C87 117.9(18)
C85 C86 H86 121.0
C87 C86 H86 121.0
C88 C87 C86 121.9(16)
C88 C87 H87 119.0
C86 C87 H87 119.0
C87 C88 C89 117.4(16)
C87 C88 H88 121.3
C89 C88 H88 121.3
C88 C89 C84 122.2(17)
C88 C89 H89 118.9
C84 C89 H89 118.9
N9 C90 C91 127.9(12)
N9 C90 H90 116.1
C91 C90 H90 116.1
C96 C91 C90 118.4(13)
C96 C91 C92 120.3(13)
C90 C91 C92 121.2(12)
O19 C92 C93 120.4(12)
O19 C92 C91 122.7(13)
C93 C92 C91 116.7(12)
C94 C93 O20 124.8(12)
C94 C93 C92 121.1(13)
O20 C93 C92 114.0(11)
C95 C94 C93 120.9(14)
C95 C94 H94 119.6
C93 C94 H94 119.6
C94 C95 C96 118.7(14)
C94 C95 H95 120.6
C96 C95 H95 120.6
C91 C96 C95 122.0(14)
C91 C96 H96 119.0
C95 C96 H96 119.0
O20 C97 H97A 109.5
O20 C97 H97B 109.5
H97A C97 H97B 109.5
O20 C97 H97C 109.5
H97A C97 H97C 109.5
H97B C97 H97C 109.5
O21 C98 H98A 109.5
O21 C98 H98B 109.5
H98A C98 H98B 109.5
O21 C98 H98C 109.5
H98A C98 H98C 109.5
H98B C98 H98C 109.5
O23 C99 H99A 109.5
O23 C99 H99B 109.5
H99A C99 H99B 109.5
O23 C99 H99C 109.5
H99A C99 H99C 109.5
H99B C99 H99C 109.5
O24 C100 H10A 109.5
O24 C100 H10B 109.5
H10A C100 H10B 109.5
O24 C100 H10C 109.5
H10A C100 H10C 109.5
H10B C100 H10C 109.5
O25 C101 H10D 109.5
O25 C101 H10E 109.5
H10D C101 H10E 109.5
O25 C101 H10F 109.5
H10D C101 H10F 109.5
H10E C101 H10F 109.5
O26 C102 H10G 109.5
O26 C102 H10H 109.5
H10G C102 H10H 109.5
O26 C102 H10I 109.5
H10G C102 H10I 109.5
H10H C102 H10I 109.5

loop_
_geom_bond_atom_site_label_1
_geom_bond_atom_site_label_2
_geom_bond_distance
Mn1 O1 1.850(9)
Mn1 O2 1.857(9)
Mn1 O11 1.868(10)
Mn1 N1 1.967(13)
Mn1 O23 2.505(11)
Mn1 N16 2.61(2)
Mn1 Br1 2.828(7)
Mn1 Mn3 3.152(4)
Mn1 Mn2 3.269(3)
Mn1 Na1 3.459(5)
Mn1 Mn4 3.598(3)
Mn2 O4 1.847(9)
Mn2 O11 1.895(9)
Mn2 O5 1.901(9)
Mn2 N2 1.956(11)
Mn2 O10 2.426(14)
Mn2 O23 2.474(12)
Mn2 Mn3 3.285(3)
Mn2 Na1 3.491(6)
Mn2 Mn4 3.606(3)
Mn3 O11 1.884(11)
Mn3 O7 1.893(9)
Mn3 O8 1.917(9)
Mn3 N3 2.001(13)
Mn3 N16 2.330(17)
Mn3 O10 2.592(11)
Mn3 Br1 2.661(7)
Mn3 Na1 3.487(6)
Mn3 Mn4 3.627(3)
Mn4 O7 2.169(11)
Mn4 N4 2.178(15)
Mn4 O4 2.181(10)
Mn4 O1 2.201(10)
Mn4 O2W 2.256(12)
Mn4 O1W 2.260(13)
Mn5 O12 1.846(9)
Mn5 O13 1.882(9)
Mn5 O22 1.884(10)
Mn5 N7 1.992(13)
Mn5 N10 2.392(13)
Mn5 O24 2.587(10)
Mn5 Mn6 3.125(3)
Mn5 Mn7 3.287(3)
Mn5 Na2 3.482(6)
Mn5 Mn8 3.624(3)
Mn6 O15 1.886(9)
Mn6 O16 1.891(9)
Mn6 O22 1.897(10)
Mn6 N8 1.967(11)
Mn6 N10 2.393(14)
Mn6 O21 2.643(10)
Mn6 Mn7 3.285(3)
Mn6 Na2 3.480(6)
Mn6 Mn8 3.627(3)
Mn7 O22 1.861(9)
Mn7 O18 1.869(9)
Mn7 O19 1.883(9)
Mn7 N9 2.021(11)
Mn7 O24 2.445(14)
Mn7 O21 2.538(10)
Mn7 Na2 3.495(6)
Mn7 Mn8 3.619(3)
Mn8 N13 2.154(13)
Mn8 O15 2.165(11)
Mn8 O12 2.191(11)
Mn8 O18 2.199(9)
Mn8 O3W 2.269(12)
Mn8 O4W 2.292(12)
N16 N17 1.112(9)
N17 N18 1.171(9)
Na1 O5 2.353(10)
Na1 O2 2.355(11)
Na1 O8 2.381(12)
Na1 O9 2.424(12)
Na1 O6 2.499(10)
Na1 O3 2.500(13)
Na1 O11 2.707(10)
Na2 O16 2.367(11)
Na2 O13 2.391(11)
Na2 O19 2.404(10)
Na2 O14 2.412(11)
Na2 O17 2.455(11)
Na2 O20 2.462(9)
Na2 O22 2.729(10)
O1 C2 1.455(18)
O2 C11 1.366(19)
O3 C12 1.379(18)
O3 C16 1.484(17)
O4 C18 1.477(16)
O5 C27 1.350(16)
O6 C28 1.379(17)
O6 C32 1.433(19)
O7 C34 1.420(19)
O8 C43 1.287(19)
O9 C44 1.326(19)
O9 C48 1.455(17)
O10 C49 1.38(2)
O10 H10O 0.8500
O12 C51 1.410(19)
O13 C60 1.379(17)
O14 C61 1.417(19)
O14 C65 1.487(16)
O15 C67 1.405(16)
O16 C76 1.293(17)
O17 C77 1.398(18)
O17 C81 1.440(16)
O18 C83 1.440(17)
O19 C92 1.326(16)
O20 C97 1.39(2)
O20 C93 1.386(17)
O21 C98 1.385(10)
O21 H21O 0.8499
O23 C99 1.302(18)
O23 H23O 0.8502
O24 C100 1.37(2)
O24 H24O 0.8499
N1 C9 1.35(2)
N1 C1 1.493(16)
N2 C25 1.283(17)
N2 C17 1.518(16)
N3 C41 1.278(18)
N3 C33 1.537(16)
N4 N5 1.060(19)
N5 N6 1.194(19)
N7 C58 1.273(19)
N7 C50 1.495(17)
N8 C74 1.255(19)
N8 C66 1.556(16)
N9 C90 1.316(17)
N9 C82 1.467(16)
N10 N11 1.049(9)
N11 N12 1.202(9)
N13 N14 1.20(2)
N14 N15 1.14(2)
C1 C2 1.47(2)
C1 C3 1.520(19)
C1 H1 1.0000
C2 H2A 0.9900
C2 H2B 0.9900
C3 C8 1.39(2)
C3 C4 1.41(2)
C4 C5 1.32(2)
C4 H4 0.9500
C5 C6 1.44(2)
C5 H5 0.9500
C6 C7 1.37(2)
C6 H6 0.9500
C7 C8 1.37(2)
C7 H7 0.9500
C8 H8 0.9500
C9 C10 1.463(19)
C9 H9 0.9500
C10 C15 1.38(2)
C10 C11 1.38(2)
C11 C12 1.483(19)
C12 C13 1.32(2)
C13 C14 1.36(2)
C13 H13 0.9500
C14 C15 1.400(19)
C14 H14 0.9500
C15 H15 0.9500
C16 H16A 0.9800
C16 H16B 0.9800
C16 H16C 0.9800
C17 C18 1.52(2)
C17 C19 1.533(19)
C17 H17 1.0000
C18 H18A 0.9900
C18 H18B 0.9900
C19 C20 1.32(2)
C19 C24 1.39(2)
C20 C21 1.40(2)
C20 H20 0.9500
C21 C22 1.40(3)
C21 H21 0.9500
C22 C23 1.33(3)
C22 H22 0.9500
C23 C24 1.40(2)
C23 H23 0.9500
C24 H24 0.9500
C25 C26 1.43(2)
C25 H25 0.9500
C26 C27 1.39(2)
C26 C31 1.44(2)
C27 C28 1.46(2)
C28 C29 1.349(19)
C29 C30 1.44(2)
C29 H29 0.9500
C30 C31 1.29(2)
C30 H30 0.9500
C31 H31 0.9500
C32 H32A 0.9800
C32 H32B 0.9800
C32 H32C 0.9800
C33 C34 1.48(2)
C33 C35 1.50(2)
C33 H33 1.0000
C34 H34A 0.9900
C34 H34B 0.9900
C35 C36 1.38(2)
C35 C40 1.39(2)
C36 C37 1.46(3)
C36 H36 0.9500
C37 C38 1.29(3)
C37 H37 0.9500
C38 C39 1.36(3)
C38 H38 0.9500
C39 C40 1.41(2)
C39 H39 0.9500
C40 H40 0.9500
C41 C42 1.46(2)
C41 H41 0.9500
C42 C47 1.37(2)
C42 C43 1.48(2)
C43 C44 1.406(19)
C44 C45 1.39(2)
C45 C46 1.37(2)
C45 H45 0.9500
C46 C47 1.34(2)
C46 H46 0.9500
C47 H47 0.9500
C48 H48A 0.9800
C48 H48B 0.9800
C48 H48C 0.9800
C49 H49A 0.9800
C49 H49B 0.9800
C49 H49C 0.9800
C50 C51 1.48(2)
C50 C52 1.49(2)
C50 H50 1.0000
C51 H51A 0.9900
C51 H51B 0.9900
C52 C53 1.36(2)
C52 C57 1.39(2)
C53 C54 1.43(3)
C53 H53 0.9500
C54 C55 1.35(3)
C54 H54 0.9500
C55 C56 1.35(2)
C55 H55 0.9500
C56 C57 1.39(2)
C56 H56 0.9500
C57 H57 0.9500
C58 C59 1.484(19)
C58 H58 0.9500
C59 C60 1.36(2)
C59 C64 1.44(2)
C60 C61 1.41(2)
C61 C62 1.31(2)
C62 C63 1.40(2)
C62 H62 0.9500
C63 C64 1.37(2)
C63 H63 0.9500
C64 H64 0.9500
C65 H65A 0.9800
C65 H65B 0.9800
C65 H65C 0.9800
C66 C67 1.50(2)
C66 C68 1.52(2)
C66 H66 1.0000
C67 H67A 0.9900
C67 H67B 0.9900
C68 C69 1.35(3)
C68 C73 1.38(3)
C69 C70 1.39(3)
C69 H69 0.9500
C70 C71 1.49(3)
C70 H70 0.9500
C71 C72 1.23(3)
C71 H71 0.9500
C72 C73 1.41(3)
C72 H72 0.9500
C73 H73 0.9500
C74 C75 1.468(19)
C74 H74 0.9500
C75 C76 1.418(19)
C75 C80 1.43(2)
C76 C77 1.42(2)
C77 C78 1.39(2)
C78 C79 1.43(2)
C78 H78 0.9500
C79 C80 1.35(2)
C79 H79 0.9500
C80 H80 0.9500
C82 C83 1.465(18)
C82 C84 1.538(17)
C82 H82 1.0000
C81 H81A 0.9800
C81 H81B 0.9800
C81 H81C 0.9800
C83 H83A 0.9900
C83 H83B 0.9900
C84 C85 1.33(2)
C84 C89 1.41(2)
C85 C86 1.38(2)
C85 H85 0.9500
C86 C87 1.41(2)
C86 H86 0.9500
C87 C88 1.36(3)
C87 H87 0.9500
C88 C89 1.38(2)
C88 H88 0.9500
C89 H89 0.9500
C90 C91 1.425(19)
C90 H90 0.9500
C91 C96 1.35(2)
C91 C92 1.44(2)
C92 C93 1.399(19)
C93 C94 1.381(19)
C94 C95 1.37(2)
C94 H94 0.9500
C95 C96 1.39(2)
C95 H95 0.9500
C96 H96 0.9500
C97 H97A 0.9800
C97 H97B 0.9800
C97 H97C 0.9800
C98 H98A 0.9800
C98 H98B 0.9800
C98 H98C 0.9800
C99 H99A 0.9800
C99 H99B 0.9800
C99 H99C 0.9800
C100 H10A 0.9800
C100 H10B 0.9800
C100 H10C 0.9800
C101 O25 1.434(10)
C101 H10D 0.9800
C101 H10E 0.9800
C101 H10F 0.9800
O26 C102 1.43(2)
C102 H10G 0.9800
C102 H10H 0.9800
C102 H10I 0.9800
